data_1570719
loop_
_publ_author_name
'Matveev, Evgenii Yu'
'Dontsova, Olga S.'
'Avdeeva, Varvara V.'
'Kubasov, Alexey S.'
'Zhdanov, Andrey P.'
'Nikiforova, Svetlana E.'
'Goeva, Lyudmila V.'
'Zhizhin, Konstantin Yu'
'Malinina, Elena A.'
'Kuznetsov, Nikolay T.'

_publ_section_title
;
 Synthesis and Structures of Lead(II) Complexes with Substituted
 Derivatives of the <i>Closo</i>-Decaborate Anion with a Pendant
 N<sub>3</sub> Group.
;
_journal_issue 24
_journal_name_full 'Molecules (Basel, Switzerland)'
_journal_page_first 8073
_journal_paper_doi 10.3390/molecules28248073
_journal_volume 28
_journal_year 2023
_chemical_formula_moiety 'C28 H33 B10 N7 O2 Pb'
_chemical_formula_sum 'C28 H33 B10 N7 O2 Pb'
_chemical_formula_weight 814.90
_space_group_crystal_system triclinic
_space_group_IT_number 2
_space_group_name_Hall '-P 1'
_space_group_name_H-M_alt 'P -1'
_atom_sites_solution_hydrogens geom
_audit_creation_date 2023-11-09
_audit_creation_method
;
Olex2 1.5
(compiled 2023.08.24 svn.re1ec1418 for OlexSys, GUI svn.r6817)
;
_cell_angle_alpha 73.72(2)
_cell_angle_beta 87.76(2)
_cell_angle_gamma 88.16(2)
_cell_formula_units_Z 4
_cell_length_a 11.273(5)
_cell_length_b 13.638(8)
_cell_length_c 22.354(14)
_cell_measurement_reflns_used 8053
_cell_measurement_temperature 150.00
_cell_measurement_theta_max 29.188
_cell_measurement_theta_min 2.353
_cell_volume 3296(3)
_computing_cell_refinement 'SAINT V8.40A (Bruker, 2019)'
_computing_data_reduction 'SAINT V8.40A (Bruker, 2019)'
_computing_molecular_graphics 'Olex2 1.5 (Dolomanov et al., 2009)'
_computing_publication_material 'Olex2 1.5 (Dolomanov et al., 2009)'
_computing_structure_refinement 'SHELXL 2018/3 (Sheldrick, 2015)'
_computing_structure_solution 'SHELXT 2014/5 (Sheldrick, 2014)'
_diffrn_ambient_temperature 150.00
_diffrn_measured_fraction_theta_full 0.978
_diffrn_measured_fraction_theta_max 0.935
_diffrn_measurement_device_type 'Bruker D8 Venture'
_diffrn_radiation_type MoK\a
_diffrn_radiation_wavelength 0.71073
_diffrn_reflns_av_R_equivalents 0.0872
_diffrn_reflns_av_unetI/netI 0.1642
_diffrn_reflns_Laue_measured_fraction_full 0.978
_diffrn_reflns_Laue_measured_fraction_max 0.935
_diffrn_reflns_limit_h_max 15
_diffrn_reflns_limit_h_min -15
_diffrn_reflns_limit_k_max 19
_diffrn_reflns_limit_k_min -19
_diffrn_reflns_limit_l_max 31
_diffrn_reflns_limit_l_min -30
_diffrn_reflns_number 30205
_diffrn_reflns_point_group_measured_fraction_full 0.978
_diffrn_reflns_point_group_measured_fraction_max 0.935
_diffrn_reflns_theta_full 25.242
_diffrn_reflns_theta_max 30.530
_diffrn_reflns_theta_min 1.580
_diffrn_source_current 1.4
_diffrn_source_power 0.07
_diffrn_source_voltage 50.0
_exptl_absorpt_coefficient_mu 5.160
_exptl_absorpt_correction_T_max 0.7460
_exptl_absorpt_correction_T_min 0.4422
_exptl_absorpt_correction_type multi-scan
_exptl_absorpt_process_details
;
SADABS-2016/2 (Bruker,2016/2) was used for absorption correction.
wR2(int) was 0.1101 before and 0.0471 after correction.
The Ratio of minimum to maximum transmission is 0.5928.
The \l/2 correction factor is Not present.
;
_exptl_crystal_colour yellow
_exptl_crystal_colour_primary yellow
_exptl_crystal_density_diffrn 1.642
_exptl_crystal_description plate
_exptl_crystal_F_000 1592
_exptl_crystal_size_max 0.06
_exptl_crystal_size_mid 0.03
_exptl_crystal_size_min 0.01
_refine_diff_density_max 8.672
_refine_diff_density_min -3.763
_refine_diff_density_rms 0.301
_refine_ls_extinction_method none
_refine_ls_goodness_of_fit_ref 1.025
_refine_ls_hydrogen_treatment constr
_refine_ls_matrix_type full
_refine_ls_number_parameters 887
_refine_ls_number_reflns 18856
_refine_ls_number_restraints 12
_refine_ls_restrained_S_all 1.025
_refine_ls_R_factor_all 0.1350
_refine_ls_R_factor_gt 0.0797
_refine_ls_shift/su_max 0.004
_refine_ls_shift/su_mean 0.000
_refine_ls_structure_factor_coef Fsqd
_refine_ls_weighting_details 'w=1/[\s^2^(Fo^2^)+(0.1000P)^2^] where P=(Fo^2^+2Fc^2^)/3'
_refine_ls_weighting_scheme calc
_refine_ls_wR_factor_gt 0.1833
_refine_ls_wR_factor_ref 0.2117
_reflns_Friedel_coverage 0.000
_reflns_number_gt 11994
_reflns_number_total 18856
_reflns_threshold_expression 'I > 2\s(I)'
_cod_data_source_file 4.cif
_cod_data_source_block mo_23kub18_0m_a
_cod_database_code 1570719
_shelx_shelxl_version_number 2018/3
_shelx_space_group_comment
;
The symmetry employed for this shelxl refinement is uniquely defined
by the following loop, which should always be used as a source of
symmetry information in preference to the above space-group names.
They are only intended as comments.
;
_shelx_estimated_absorpt_t_max 0.950
_shelx_estimated_absorpt_t_min 0.747
_olex2_refinement_description
;
1. Others
 Fixed Sof: O4A(0.65) O4B(0.35) N8A(0.65) N8B(0.35) N9A(0.65) N9B(0.35)
 N10A(0.65) N10B(0.35) H27A(0.65) H27B(0.65) H27C(0.35) H27D(0.35) C28A(0.65)
 H28A(0.65) H28B(0.65) C28B(0.35) H28C(0.35) H28D(0.35) C29A(0.65) H29A(0.65)
 H29B(0.65) C29B(0.35) H29C(0.35) H29D(0.35) C30A(0.65) H30A(0.65) H30B(0.65)
 C30B(0.35) H30C(0.35) H30D(0.35)
 Fixed Uiso: H27A(0.035) H27B(0.035) H27C(0.035) H27D(0.035) H28A(0.056)
 H28B(0.056) H28C(0.056) H28D(0.056) H29A(0.064) H29B(0.064) H29C(0.064)
 H29D(0.064) H30A(0.115) H30B(0.115) H30C(0.115) H30D(0.115) H31(0.028)
 H32(0.043) H33(0.038) H35(0.042) H36(0.039) H38(0.037) H39(0.036) H40(0.032)
 H43(0.037) H44(0.043) H45(0.036) H47(0.037) H48(0.042) H50(0.039) H51(0.034)
 H52(0.03) H11(0.032) H13(0.031) H14(0.034) H15(0.032) H16(0.029) H17(0.029)
 H18(0.027) H19(0.031) H20(0.026) H1A(0.031) H1B(0.031) H2A(0.028) H2B(0.028)
 H3A(0.052) H3B(0.052) H4A(0.057) H4B(0.057) H5(0.034) H6(0.043) H7(0.049)
 H9(0.045) H10(0.04) H12(0.041) H13A(0.033) H14A(0.031) H17A(0.029) H18A(0.034)
 H19A(0.038) H21(0.042) H22(0.037) H24(0.039) H25(0.038) H26(0.033) H1(0.031)
 H3(0.029) H4(0.028) H5A(0.022) H6A(0.024) H7A(0.029) H8(0.027) H9A(0.022)
 H10A(0.024)
 Fixed X: H27A(0.367868) H27B(0.425925) H27C(0.385324) H27D(0.417451)
 H28A(0.236096) H28B(0.17546) H28C(0.243798) H28D(0.182125) H29A(0.114822)
 H29B(0.084059) H29C(0.043766) H29D(0.03291) H30A(-0.047969) H30B(0.027563)
 H30C(-0.046881) H30D(0.082522) H31(0.479569) H32(0.639825) H33(0.832318)
 H35(0.970079) H36(0.995065) H38(0.910435) H39(0.741508) H40(0.554561)
 H43(0.210146) H44(0.193268) H45(0.344109) H47(0.532483) H48(0.676391)
 H50(0.760839) H51(0.749958) H52(0.609705) H11(0.299302) H13(0.079147)
 H14(0.162408) H15(0.434057) H16(0.141932) H17(0.014277) H18(0.265325)
 H19(0.39536) H20(0.162305) H1A(0.425774) H1B(0.450864) H2A(0.299194)
 H2B(0.220049) H3A(0.106497) H3B(0.126173) H4A(0.032879) H4B(-0.054738)
 H5(0.451394) H6(0.595171) H7(0.79572) H9(0.949695) H10(0.99622) H12(0.930976)
 H13A(0.776254) H14A(0.580881) H17A(0.635839) H18A(0.777956) H19A(0.745649)
 H21(0.609354) H22(0.429745) H24(0.228862) H25(0.09308) H26(0.149781)
 H1(0.333338) H3(0.099604) H4(0.2128) H5A(0.470995) H6A(0.141583) H7A(0.042083)
 H8(0.302377) H9A(0.402176) H10A(0.1739)
 Fixed Y: H27A(0.421576) H27B(0.322535) H27C(0.419264) H27D(0.315415)
 H28A(0.282437) H28B(0.371454) H28C(0.291682) H28D(0.390883) H29A(0.195199)
 H29B(0.309075) H29C(0.345297) H29D(0.256688) H30A(0.190933) H30B(0.247112)
 H30C(0.205501) H30D(0.216514) H31(0.194392) H32(0.112542) H33(0.146636)
 H35(0.253099) H36(0.382646) H38(0.518254) H39(0.603396) H40(0.542147)
 H43(0.164478) H44(-0.006017) H45(-0.121703) H47(-0.155283) H48(-0.099194)
 H50(0.040761) H51(0.212047) H52(0.320113) H11(0.598401) H13(0.525968)
 H14(0.76805) H15(0.693699) H16(0.45683) H17(0.67622) H18(0.792151)
 H19(0.570229) H20(0.63588) H1A(0.583593) H1B(0.689398) H2A(0.709662)
 H2B(0.628769) H3A(0.779828) H3B(0.66393) H4A(0.708322) H4B(0.718118)
 H5(0.822735) H6(0.917525) H7(0.886678) H9(0.773608) H10(0.645573)
 H12(0.500954) H13A(0.411646) H14A(0.466776) H17A(0.709273) H18A(0.83272)
 H19A(0.997485) H21(1.121304) H22(1.1573) H24(1.096761) H25(0.96347)
 H26(0.803289) H1(0.43006) H3(0.483587) H4(0.252085) H5A(0.329297)
 H6A(0.537609) H7A(0.315895) H8(0.207192) H9A(0.429747) H10A(0.348095)
 Fixed Z: H27A(0.515258) H27B(0.499408) H27C(0.514086) H27D(0.496863)
 H28A(0.549519) H28B(0.495701) H28C(0.558216) H28D(0.512602) H29A(0.423848)
 H29B(0.426844) H29C(0.450118) H29D(0.514788) H30A(0.494389) H30B(0.534082)
 H30C(0.4294) H30D(0.396297) H31(0.238435) H32(0.20091) H33(0.220257)
 H35(0.261648) H36(0.306338) H38(0.349876) H39(0.375279) H40(0.365689)
 H43(0.305638) H44(0.308394) H45(0.35432) H47(0.412464) H48(0.464567)
 H50(0.499984) H51(0.501459) H52(0.444266) H11(0.498697) H13(0.457837)
 H14(0.413567) H15(0.383209) H16(0.345755) H17(0.338303) H18(0.288452)
 H19(0.296094) H20(0.238119) H1A(-0.007123) H1B(0.007232) H2A(-0.066644) H2B(-
 0.016435) H3A(0.064784) H3B(0.062982) H4A(-0.035438) H4B(0.021037)
 H5(0.253792) H6(0.284327) H7(0.262869) H9(0.230095) H10(0.185521)
 H12(0.145478) H13A(0.119441) H14A(0.133477) H17A(0.051377) H18A(0.013154)
 H19A(0.022099) H21(0.062961) H22(0.103194) H24(0.148764) H25(0.183325)
 H26(0.175508) H1(-0.005846) H3(0.043307) H4(0.070758) H5A(0.104477)
 H6A(0.160423) H7A(0.156327) H8(0.199892) H9A(0.202811) H10A(0.2613)
;
_olex2_submission_special_instructions 'No special instructions were received'

loop_
_space_group_symop_operation_xyz
'x, y, z'
'-x, -y, -z'

loop_
_atom_site_label
_atom_site_type_symbol
_atom_site_fract_x
_atom_site_fract_y
_atom_site_fract_z
_atom_site_U_iso_or_equiv
_atom_site_adp_type
_atom_site_occupancy
_atom_site_site_symmetry_order
_atom_site_calc_flag
_atom_site_refinement_flags_posn
_atom_site_refinement_flags_adp
_atom_site_refinement_flags_occupancy
_atom_site_disorder_assembly
_atom_site_disorder_group
Pb2 Pb 0.40031(3) 0.34807(3) 0.33509(2) 0.01951(10) Uani 1 1 d . . . . .
O3 O 0.3675(6) 0.4284(5) 0.4254(3) 0.0231(15) Uani 1 1 d . . . . .
O4A O 0.2347(13) 0.2517(15) 0.4672(11) 0.042(4) Uani 0.65 1 d D . P A 1
O4B O 0.198(2) 0.272(3) 0.477(2) 0.042(4) Uani 0.35 1 d D . P B 2
N8A N 0.087(2) 0.0909(19) 0.5466(17) 0.093(9) Uani 0.65 1 d . . P A 1
N8B N 0.070(4) 0.091(3) 0.473(2) 0.093(9) Uani 0.35 1 d D . P B 2
N9A N 0.074(3) 0.057(4) 0.611(3) 0.153(16) Uani 0.65 1 d . . P A 1
N9B N 0.020(5) 0.066(5) 0.525(3) 0.153(16) Uani 0.35 1 d D . P B 2
N10A N 0.047(4) 0.035(4) 0.667(3) 0.22(2) Uani 0.65 1 d . . P A 1
N10B N 0.004(8) 0.011(8) 0.578(3) 0.22(2) Uani 0.35 1 d D . P B 2
N11 N 0.5728(7) 0.2803(6) 0.2747(4) 0.0182(16) Uani 1 1 d . . . . .
N12 N 0.6095(8) 0.4342(7) 0.3292(4) 0.0238(18) Uani 1 1 d . . . . .
N13 N 0.3542(8) 0.1513(6) 0.3544(4) 0.026(2) Uani 1 1 d . . . . .
N14 N 0.5273(7) 0.2194(6) 0.4136(4) 0.0201(17) Uani 1 1 d . . . . .
C27 C 0.3602(10) 0.3738(8) 0.4895(5) 0.029(2) Uani 1 1 d D . . . .
H27A H 0.367868 0.421576 0.515258 0.035 Uiso 0.65 1 calc R U P C 1
H27B H 0.425925 0.322535 0.499408 0.035 Uiso 0.65 1 calc R U P C 1
H27C H 0.385324 0.419264 0.514086 0.035 Uiso 0.35 1 calc R U P D 2
H27D H 0.417451 0.315415 0.496863 0.035 Uiso 0.35 1 calc R U P D 2
C28A C 0.242(4) 0.321(6) 0.505(3) 0.047(5) Uani 0.65 1 d D . P A 1
H28A H 0.236096 0.282437 0.549519 0.056 Uiso 0.65 1 calc R U P A 1
H28B H 0.175460 0.371454 0.495701 0.056 Uiso 0.65 1 calc R U P A 1
C28B C 0.239(7) 0.333(12) 0.514(6) 0.047(5) Uani 0.35 1 d D . P B 2
H28C H 0.243798 0.291682 0.558216 0.056 Uiso 0.35 1 calc R U P B 2
H28D H 0.182125 0.390883 0.512602 0.056 Uiso 0.35 1 calc R U P B 2
C29A C 0.1151(15) 0.2414(17) 0.4510(11) 0.054(6) Uani 0.65 1 d D . P A 1
H29A H 0.114822 0.195199 0.423848 0.064 Uiso 0.65 1 calc R U P A 1
H29B H 0.084059 0.309075 0.426844 0.064 Uiso 0.65 1 calc R U P A 1
C29B C 0.071(3) 0.276(3) 0.473(2) 0.054(6) Uani 0.35 1 d D . P B 2
H29C H 0.043766 0.345297 0.450118 0.064 Uiso 0.35 1 calc R U P B 2
H29D H 0.032910 0.256688 0.514788 0.064 Uiso 0.35 1 calc R U P B 2
C30A C 0.033(2) 0.199(3) 0.5078(14) 0.096(10) Uani 0.65 1 d D . P A 1
H30A H -0.047969 0.190933 0.494389 0.115 Uiso 0.65 1 calc R U P A 1
H30B H 0.027563 0.247112 0.534082 0.115 Uiso 0.65 1 calc R U P A 1
C30B C 0.039(4) 0.200(3) 0.437(2) 0.096(10) Uani 0.35 1 d D . P B 2
H30C H -0.046881 0.205501 0.429400 0.115 Uiso 0.35 1 calc R U P B 2
H30D H 0.082522 0.216514 0.396297 0.115 Uiso 0.35 1 calc R U P B 2
C31 C 0.5581(9) 0.2112(8) 0.2452(5) 0.024(2) Uani 1 1 d . . . . .
H31 H 0.479569 0.194392 0.238435 0.028 Uiso 1 1 calc R U . . .
C32 C 0.6541(11) 0.1609(9) 0.2231(6) 0.036(3) Uani 1 1 d . . . . .
H32 H 0.639825 0.112542 0.200910 0.043 Uiso 1 1 calc R U . . .
C33 C 0.7671(10) 0.1819(8) 0.2337(5) 0.031(3) Uani 1 1 d . . . . .
H33 H 0.832318 0.146636 0.220257 0.038 Uiso 1 1 calc R U . . .
C34 C 0.7863(10) 0.2549(9) 0.2640(5) 0.029(2) Uani 1 1 d . . . . .
C35 C 0.9021(10) 0.2867(10) 0.2738(6) 0.035(3) Uani 1 1 d . . . . .
H35 H 0.970079 0.253099 0.261648 0.042 Uiso 1 1 calc R U . . .
C36 C 0.9171(10) 0.3638(9) 0.3000(5) 0.032(3) Uani 1 1 d . . . . .
H36 H 0.995065 0.382646 0.306338 0.039 Uiso 1 1 calc R U . . .
C37 C 0.8192(9) 0.4157(8) 0.3179(5) 0.026(2) Uani 1 1 d . . . . .
C38 C 0.8334(9) 0.4973(9) 0.3437(5) 0.030(2) Uani 1 1 d . . . . .
H38 H 0.910435 0.518254 0.349876 0.037 Uiso 1 1 calc R U . . .
C39 C 0.7344(10) 0.5459(8) 0.3597(5) 0.030(2) Uani 1 1 d . . . . .
H39 H 0.741508 0.603396 0.375279 0.036 Uiso 1 1 calc R U . . .
C40 C 0.6231(10) 0.5101(8) 0.3528(5) 0.026(2) Uani 1 1 d . . . . .
H40 H 0.554561 0.542147 0.365689 0.032 Uiso 1 1 calc R U . . .
C41 C 0.7036(9) 0.3881(8) 0.3102(4) 0.022(2) Uani 1 1 d . . . . .
C42 C 0.6861(9) 0.3065(7) 0.2836(4) 0.0183(19) Uani 1 1 d . . . . .
C43 C 0.2683(10) 0.1167(9) 0.3268(5) 0.030(2) Uani 1 1 d . . . . .
H43 H 0.210146 0.164478 0.305638 0.037 Uiso 1 1 calc R U . . .
C44 C 0.2583(11) 0.0155(9) 0.3270(5) 0.036(3) Uani 1 1 d . . . . .
H44 H 0.193268 -0.006017 0.308394 0.043 Uiso 1 1 calc R U . . .
C45 C 0.3456(10) -0.0523(9) 0.3548(5) 0.030(2) Uani 1 1 d . . . . .
H45 H 0.344109 -0.121703 0.354320 0.036 Uiso 1 1 calc R U . . .
C46 C 0.4367(12) -0.0181(8) 0.3840(5) 0.035(3) Uani 1 1 d . . . . .
C47 C 0.5306(11) -0.0862(8) 0.4138(5) 0.031(2) Uani 1 1 d . . . . .
H47 H 0.532483 -0.155283 0.412464 0.037 Uiso 1 1 calc R U . . .
C48 C 0.6168(11) -0.0526(9) 0.4438(6) 0.035(3) Uani 1 1 d . . . . .
H48 H 0.676391 -0.099194 0.464567 0.042 Uiso 1 1 calc R U . . .
C49 C 0.6187(10) 0.0506(9) 0.4446(5) 0.028(2) Uani 1 1 d . . . . .
C50 C 0.7012(10) 0.0857(9) 0.4778(5) 0.032(3) Uani 1 1 d . . . . .
H50 H 0.760839 0.040761 0.499984 0.039 Uiso 1 1 calc R U . . .
C51 C 0.6954(10) 0.1869(8) 0.4783(5) 0.029(2) Uani 1 1 d . . . . .
H51 H 0.749958 0.212047 0.501459 0.034 Uiso 1 1 calc R U . . .
C52 C 0.6101(9) 0.2501(8) 0.4451(5) 0.025(2) Uani 1 1 d . . . . .
H52 H 0.609705 0.320113 0.444266 0.030 Uiso 1 1 calc R U . . .
C53 C 0.5281(9) 0.1202(8) 0.4136(4) 0.023(2) Uani 1 1 d . . . . .
C54 C 0.4378(11) 0.0857(7) 0.3819(5) 0.027(2) Uani 1 1 d . . . . .
B11 B 0.2735(12) 0.6053(9) 0.4498(5) 0.027(3) Uani 1 1 d . . . . .
H11 H 0.299302 0.598401 0.498697 0.032 Uiso 1 1 calc R U . . .
B12 B 0.3009(10) 0.5232(9) 0.4054(5) 0.020(2) Uani 1 1 d . . . . .
B13 B 0.1486(11) 0.5654(9) 0.4230(5) 0.026(2) Uani 1 1 d . . . . .
H13 H 0.079147 0.525968 0.457837 0.031 Uiso 1 1 calc R U . . .
B14 B 0.1956(11) 0.7002(10) 0.3984(6) 0.029(3) Uani 1 1 d . . . . .
H14 H 0.162408 0.768050 0.413567 0.034 Uiso 1 1 calc R U . . .
B15 B 0.3462(11) 0.6586(9) 0.3816(6) 0.026(3) Uani 1 1 d . . . . .
H15 H 0.434057 0.693699 0.383209 0.032 Uiso 1 1 calc R U . . .
B16 B 0.1791(11) 0.5290(9) 0.3511(6) 0.024(2) Uani 1 1 d . . . . .
H16 H 0.141932 0.456830 0.345755 0.029 Uiso 1 1 calc R U . . .
B17 B 0.1089(10) 0.6501(9) 0.3469(6) 0.024(2) Uani 1 1 d . . . . .
H17 H 0.014277 0.676220 0.338303 0.029 Uiso 1 1 calc R U . . .
B18 B 0.2470(10) 0.7139(9) 0.3197(5) 0.022(2) Uani 1 1 d . . . . .
H18 H 0.265325 0.792151 0.288452 0.027 Uiso 1 1 calc R U . . .
B19 B 0.3190(11) 0.5918(9) 0.3238(6) 0.025(2) Uani 1 1 d . . . . .
H19 H 0.395360 0.570229 0.296094 0.031 Uiso 1 1 calc R U . . .
B20 B 0.1876(11) 0.6284(8) 0.2872(5) 0.022(2) Uani 1 1 d . . . . .
H20 H 0.162305 0.635880 0.238119 0.026 Uiso 1 1 calc R U . . .
Pb1 Pb 0.40037(3) 0.65117(3) 0.16792(2) 0.01768(10) Uani 1 1 d . . . . .
O1 O 0.3701(6) 0.5882(5) 0.0777(3) 0.0208(14) Uani 1 1 d . . . . .
O2 O 0.2303(7) 0.7626(6) 0.0015(4) 0.038(2) Uani 1 1 d . . . . .
N1 N -0.0038(11) 0.8565(11) -0.0362(6) 0.057(3) Uani 1 1 d . . . . .
N2 N 0.0598(12) 0.8927(10) -0.0828(7) 0.057(3) Uani 1 1 d . . . . .
N3 N 0.1126(14) 0.9355(12) -0.1257(7) 0.072(4) Uani 1 1 d . . . . .
N4 N 0.5590(8) 0.7340(6) 0.2212(4) 0.0210(17) Uani 1 1 d . . . . .
N5 N 0.6141(7) 0.5787(6) 0.1690(4) 0.0214(17) Uani 1 1 d . . . . .
N6 N 0.5232(7) 0.7926(6) 0.0865(4) 0.0202(17) Uani 1 1 d . . . . .
N7 N 0.3119(8) 0.8340(6) 0.1394(4) 0.0221(17) Uani 1 1 d . . . . .
C1 C 0.3916(9) 0.6354(8) 0.0124(5) 0.026(2) Uani 1 1 d . . . . .
H1A H 0.425774 0.583593 -0.007123 0.031 Uiso 1 1 calc R U . . .
H1B H 0.450864 0.689398 0.007232 0.031 Uiso 1 1 calc R U . . .
C2 C 0.2797(9) 0.6825(8) -0.0216(5) 0.023(2) Uani 1 1 d . . . . .
H2A H 0.299194 0.709662 -0.066644 0.028 Uiso 1 1 calc R U . . .
H2B H 0.220049 0.628769 -0.016435 0.028 Uiso 1 1 calc R U . . .
C3 C 0.1199(12) 0.7355(11) 0.0367(6) 0.043(3) Uani 1 1 d . . . . .
H3A H 0.106497 0.779828 0.064784 0.052 Uiso 1 1 calc R U . . .
H3B H 0.126173 0.663930 0.062982 0.052 Uiso 1 1 calc R U . . .
C4 C 0.0168(11) 0.7465(11) -0.0042(7) 0.048(4) Uani 1 1 d . . . . .
H4A H 0.032879 0.708322 -0.035438 0.057 Uiso 1 1 calc R U . . .
H4B H -0.054738 0.718118 0.021037 0.057 Uiso 1 1 calc R U . . .
C5 C 0.5328(10) 0.8078(8) 0.2469(5) 0.028(2) Uani 1 1 d . . . . .
H5 H 0.451394 0.822735 0.253792 0.034 Uiso 1 1 calc R U . . .
C6 C 0.6182(11) 0.8661(9) 0.2648(5) 0.036(3) Uani 1 1 d . . . . .
H6 H 0.595171 0.917525 0.284327 0.043 Uiso 1 1 calc R U . . .
C7 C 0.7359(12) 0.8466(9) 0.2531(6) 0.041(3) Uani 1 1 d . . . . .
H7 H 0.795720 0.886678 0.262869 0.049 Uiso 1 1 calc R U . . .
C8 C 0.7670(10) 0.7671(8) 0.2268(5) 0.029(2) Uani 1 1 d . . . . .
C9 C 0.8879(10) 0.7382(10) 0.2180(6) 0.037(3) Uani 1 1 d . . . . .
H9 H 0.949695 0.773608 0.230095 0.045 Uiso 1 1 calc R U . . .
C10 C 0.9153(10) 0.6616(9) 0.1927(6) 0.034(3) Uani 1 1 d . . . . .
H10 H 0.996220 0.645573 0.185521 0.040 Uiso 1 1 calc R U . . .
C11 C 0.8235(8) 0.6034(7) 0.1765(4) 0.0175(18) Uani 1 1 d . . . . .
C12 C 0.8506(10) 0.5203(9) 0.1514(6) 0.034(3) Uani 1 1 d . . . . .
H12 H 0.930976 0.500954 0.145478 0.041 Uiso 1 1 calc R U . . .
C13 C 0.7606(10) 0.4681(8) 0.1358(5) 0.028(2) Uani 1 1 d . . . . .
H13A H 0.776254 0.411646 0.119441 0.033 Uiso 1 1 calc R U . . .
C14 C 0.6437(10) 0.5018(8) 0.1451(5) 0.026(2) Uani 1 1 d . . . . .
H14A H 0.580881 0.466776 0.133477 0.031 Uiso 1 1 calc R U . . .
C15 C 0.7059(8) 0.6280(7) 0.1851(4) 0.0143(17) Uani 1 1 d . . . . .
C16 C 0.6754(8) 0.7091(8) 0.2125(5) 0.023(2) Uani 1 1 d . . . . .
C17 C 0.6221(9) 0.7754(9) 0.0567(4) 0.024(2) Uani 1 1 d . . . . .
H17A H 0.635839 0.709273 0.051377 0.029 Uiso 1 1 calc R U . . .
C18 C 0.7071(10) 0.8495(9) 0.0329(5) 0.028(2) Uani 1 1 d . . . . .
H18A H 0.777956 0.832720 0.013154 0.034 Uiso 1 1 calc R U . . .
C19 C 0.6879(10) 0.9468(9) 0.0381(5) 0.032(3) Uani 1 1 d . . . . .
H19A H 0.745649 0.997485 0.022099 0.038 Uiso 1 1 calc R U . . .
C20 C 0.5842(9) 0.9707(8) 0.0665(5) 0.023(2) Uani 1 1 d . . . . .
C21 C 0.5527(11) 1.0687(9) 0.0752(5) 0.035(3) Uani 1 1 d . . . . .
H21 H 0.609354 1.121304 0.062961 0.042 Uiso 1 1 calc R U . . .
C22 C 0.4471(10) 1.0904(8) 0.0999(6) 0.031(3) Uani 1 1 d . . . . .
H22 H 0.429745 1.157300 0.103194 0.037 Uiso 1 1 calc R U . . .
C23 C 0.3614(10) 1.0118(8) 0.1209(5) 0.026(2) Uani 1 1 d . . . . .
C24 C 0.2498(11) 1.0301(9) 0.1459(6) 0.033(3) Uani 1 1 d . . . . .
H24 H 0.228862 1.096761 0.148764 0.039 Uiso 1 1 calc R U . . .
C25 C 0.1693(11) 0.9519(9) 0.1666(5) 0.031(2) Uani 1 1 d . . . . .
H25 H 0.093080 0.963470 0.183325 0.038 Uiso 1 1 calc R U . . .
C26 C 0.2048(9) 0.8569(8) 0.1619(5) 0.027(2) Uani 1 1 d . . . . .
H26 H 0.149781 0.803289 0.175508 0.033 Uiso 1 1 calc R U . . .
C28 C 0.5028(10) 0.8900(7) 0.0902(4) 0.023(2) Uani 1 1 d . . . . .
C29 C 0.3896(9) 0.9120(8) 0.1177(4) 0.022(2) Uani 1 1 d . . . . .
B1 B 0.3032(11) 0.4151(9) 0.0442(6) 0.026(3) Uani 1 1 d . . . . .
H1 H 0.333338 0.430060 -0.005846 0.031 Uiso 1 1 calc R U . . .
B2 B 0.3142(9) 0.4880(8) 0.0936(5) 0.017(2) Uani 1 1 d . . . . .
B3 B 0.1708(10) 0.4435(9) 0.0754(6) 0.024(2) Uani 1 1 d . . . . .
H3 H 0.099604 0.483587 0.043307 0.029 Uiso 1 1 calc R U . . .
B4 B 0.2344(10) 0.3157(9) 0.0909(6) 0.023(2) Uani 1 1 d . . . . .
H4 H 0.212800 0.252085 0.070758 0.028 Uiso 1 1 calc R U . . .
B5 B 0.3778(10) 0.3577(8) 0.1094(5) 0.019(2) Uani 1 1 d . . . . .
H5A H 0.470995 0.329297 0.104477 0.022 Uiso 1 1 calc R U . . .
B6 B 0.1885(9) 0.4699(9) 0.1505(5) 0.020(2) Uani 1 1 d . . . . .
H6A H 0.141583 0.537609 0.160423 0.024 Uiso 1 1 calc R U . . .
B7 B 0.1336(10) 0.3477(9) 0.1482(6) 0.024(2) Uani 1 1 d . . . . .
H7A H 0.042083 0.315895 0.156327 0.029 Uiso 1 1 calc R U . . .
B8 B 0.2779(10) 0.2869(9) 0.1725(6) 0.023(2) Uani 1 1 d . . . . .
H8 H 0.302377 0.207192 0.199892 0.027 Uiso 1 1 calc R U . . .
B9 B 0.3326(9) 0.4101(8) 0.1739(5) 0.018(2) Uani 1 1 d . . . . .
H9A H 0.402176 0.429747 0.202811 0.022 Uiso 1 1 calc R U . . .
B10 B 0.2036(10) 0.3636(9) 0.2112(5) 0.020(2) Uani 1 1 d . . . . .
H10A H 0.173900 0.348095 0.261300 0.024 Uiso 1 1 calc R U . . .

loop_
_atom_site_aniso_label
_atom_site_aniso_U_11
_atom_site_aniso_U_22
_atom_site_aniso_U_33
_atom_site_aniso_U_23
_atom_site_aniso_U_13
_atom_site_aniso_U_12
Pb2 0.01946(18) 0.01713(19) 0.02231(19) -0.00553(15) -0.00297(14) -0.00301(14)
O3 0.029(4) 0.022(4) 0.017(3) -0.005(3) 0.001(3) -0.002(3)
O4A 0.024(9) 0.032(10) 0.070(11) -0.015(7) 0.000(9) 0.000(7)
O4B 0.024(9) 0.032(10) 0.070(11) -0.015(7) 0.000(9) 0.000(7)
N8A 0.057(13) 0.054(12) 0.17(3) -0.038(17) 0.050(17) -0.008(10)
N8B 0.057(13) 0.054(12) 0.17(3) -0.038(17) 0.050(17) -0.008(10)
N9A 0.045(16) 0.17(4) 0.21(4) -0.02(3) 0.06(2) -0.016(19)
N9B 0.045(16) 0.17(4) 0.21(4) -0.02(3) 0.06(2) -0.016(19)
N10A 0.13(4) 0.24(5) 0.23(5) 0.05(5) 0.03(4) 0.05(3)
N10B 0.13(4) 0.24(5) 0.23(5) 0.05(5) 0.03(4) 0.05(3)
N11 0.018(4) 0.016(4) 0.018(4) 0.000(3) -0.002(3) -0.001(3)
N12 0.023(4) 0.035(5) 0.016(4) -0.011(4) 0.005(3) -0.009(4)
N13 0.040(5) 0.013(4) 0.024(4) -0.003(4) -0.005(4) -0.009(4)
N14 0.018(4) 0.024(4) 0.022(4) -0.011(4) -0.005(3) -0.004(3)
C27 0.041(6) 0.023(5) 0.022(5) -0.006(5) -0.001(5) 0.006(5)
C28A 0.052(9) 0.03(2) 0.06(2) -0.013(9) 0.026(9) 0.004(10)
C28B 0.052(9) 0.03(2) 0.06(2) -0.013(9) 0.026(9) 0.004(10)
C29A 0.029(11) 0.031(11) 0.084(17) 0.010(10) 0.013(10) 0.002(8)
C29B 0.029(11) 0.031(11) 0.084(17) 0.010(10) 0.013(10) 0.002(8)
C30A 0.046(14) 0.12(2) 0.13(3) -0.04(2) 0.045(16) -0.031(15)
C30B 0.046(14) 0.12(2) 0.13(3) -0.04(2) 0.045(16) -0.031(15)
C31 0.025(5) 0.029(6) 0.022(5) -0.016(5) -0.004(4) 0.003(4)
C32 0.042(7) 0.031(6) 0.040(7) -0.016(6) -0.016(6) 0.002(5)
C33 0.031(6) 0.028(6) 0.042(7) -0.020(5) -0.005(5) 0.010(5)
C34 0.031(6) 0.028(6) 0.025(5) -0.005(5) -0.004(5) 0.007(5)
C35 0.022(5) 0.041(7) 0.042(7) -0.013(6) 0.006(5) -0.001(5)
C36 0.027(6) 0.037(7) 0.037(6) -0.016(6) -0.009(5) -0.005(5)
C37 0.026(5) 0.028(5) 0.021(5) -0.003(4) 0.011(4) -0.015(4)
C38 0.020(5) 0.038(6) 0.032(6) -0.008(5) 0.007(4) -0.012(5)
C39 0.034(6) 0.022(5) 0.032(6) -0.004(5) -0.007(5) -0.010(5)
C40 0.035(6) 0.023(5) 0.025(5) -0.011(4) -0.001(4) -0.009(5)
C41 0.028(5) 0.018(5) 0.015(4) 0.002(4) 0.000(4) -0.006(4)
C42 0.022(5) 0.016(5) 0.017(4) -0.005(4) -0.001(4) 0.003(4)
C43 0.033(6) 0.030(6) 0.023(5) 0.003(5) 0.006(4) -0.014(5)
C44 0.048(7) 0.039(7) 0.023(5) -0.012(5) -0.004(5) -0.015(6)
C45 0.041(6) 0.026(6) 0.027(6) -0.013(5) -0.005(5) -0.006(5)
C46 0.068(9) 0.021(5) 0.018(5) -0.005(4) -0.005(5) -0.010(6)
C47 0.044(7) 0.017(5) 0.032(6) -0.010(5) 0.007(5) 0.002(5)
C48 0.037(7) 0.026(6) 0.037(6) -0.001(5) -0.001(5) 0.008(5)
C49 0.037(6) 0.029(6) 0.019(5) -0.009(5) -0.002(4) 0.008(5)
C50 0.036(6) 0.036(7) 0.025(5) -0.007(5) -0.012(5) 0.011(5)
C51 0.032(6) 0.031(6) 0.026(5) -0.011(5) -0.003(5) -0.008(5)
C52 0.031(5) 0.020(5) 0.026(5) -0.008(4) -0.002(4) -0.008(4)
C53 0.029(5) 0.023(5) 0.016(4) -0.003(4) 0.009(4) -0.003(4)
C54 0.051(7) 0.009(4) 0.018(5) -0.001(4) 0.002(5) -0.009(5)
B11 0.042(7) 0.024(6) 0.017(5) -0.011(5) 0.003(5) -0.010(5)
B12 0.028(6) 0.024(6) 0.010(4) -0.006(4) 0.007(4) -0.005(5)
B13 0.029(6) 0.027(6) 0.020(5) -0.005(5) 0.008(5) -0.009(5)
B14 0.028(6) 0.025(6) 0.035(7) -0.012(6) 0.001(5) -0.003(5)
B15 0.032(6) 0.027(6) 0.026(6) -0.015(5) 0.003(5) -0.019(5)
B16 0.034(7) 0.012(5) 0.026(6) -0.003(5) -0.010(5) -0.002(5)
B17 0.016(5) 0.029(6) 0.032(6) -0.015(5) -0.001(4) -0.005(5)
B18 0.019(5) 0.019(5) 0.027(6) -0.003(5) -0.005(4) -0.005(4)
B19 0.029(6) 0.021(6) 0.026(6) -0.007(5) 0.007(5) -0.006(5)
B20 0.034(6) 0.013(5) 0.020(5) -0.004(4) -0.007(5) -0.003(5)
Pb1 0.01702(18) 0.01603(18) 0.02006(18) -0.00501(15) -0.00013(13) -0.00205(14)
O1 0.015(3) 0.017(3) 0.026(4) 0.001(3) 0.005(3) -0.001(3)
O2 0.025(4) 0.036(5) 0.055(6) -0.016(4) -0.008(4) 0.003(4)
N1 0.042(7) 0.070(9) 0.057(8) -0.016(7) -0.001(6) 0.004(7)
N2 0.048(8) 0.057(9) 0.057(8) 0.001(7) -0.018(7) 0.017(7)
N3 0.073(11) 0.078(11) 0.054(9) -0.001(8) 0.011(8) 0.006(9)
N4 0.025(4) 0.020(4) 0.017(4) -0.005(3) 0.007(3) -0.003(3)
N5 0.018(4) 0.025(4) 0.020(4) -0.002(4) -0.002(3) -0.009(3)
N6 0.024(4) 0.019(4) 0.016(4) -0.002(3) -0.003(3) -0.002(3)
N7 0.026(4) 0.016(4) 0.023(4) -0.002(4) -0.003(3) 0.005(3)
C1 0.024(5) 0.026(5) 0.027(5) -0.006(5) -0.005(4) -0.006(4)
C2 0.023(5) 0.020(5) 0.024(5) -0.003(4) -0.003(4) 0.003(4)
C3 0.044(8) 0.040(7) 0.046(8) -0.013(7) -0.005(6) 0.014(6)
C4 0.024(6) 0.045(8) 0.069(10) -0.008(8) -0.008(6) 0.003(6)
C5 0.034(6) 0.026(5) 0.027(5) -0.012(5) 0.008(4) -0.007(5)
C6 0.043(7) 0.034(6) 0.036(6) -0.022(5) 0.013(5) -0.011(5)
C7 0.047(8) 0.036(7) 0.044(7) -0.020(6) -0.002(6) -0.017(6)
C8 0.028(5) 0.027(6) 0.034(6) -0.012(5) -0.001(5) -0.004(5)
C9 0.018(5) 0.049(8) 0.052(8) -0.023(7) 0.005(5) -0.012(5)
C10 0.017(5) 0.043(7) 0.045(7) -0.020(6) -0.008(5) -0.003(5)
C11 0.019(4) 0.012(4) 0.019(4) 0.000(4) -0.004(4) 0.007(4)
C12 0.024(6) 0.033(6) 0.043(7) -0.008(6) -0.009(5) 0.012(5)
C13 0.035(6) 0.021(5) 0.028(5) -0.008(5) -0.002(5) 0.005(5)
C14 0.029(5) 0.023(5) 0.026(5) -0.005(5) -0.007(4) 0.002(4)
C15 0.019(4) 0.014(4) 0.010(4) -0.003(3) -0.001(3) -0.003(4)
C16 0.009(4) 0.034(6) 0.023(5) -0.002(4) 0.003(4) -0.011(4)
C17 0.018(5) 0.038(6) 0.016(4) -0.007(4) 0.005(4) -0.004(4)
C18 0.025(5) 0.040(7) 0.019(5) -0.008(5) 0.002(4) 0.001(5)
C19 0.031(6) 0.040(7) 0.027(6) -0.012(5) 0.005(5) -0.010(5)
C20 0.024(5) 0.022(5) 0.021(5) -0.001(4) -0.005(4) -0.005(4)
C21 0.047(7) 0.027(6) 0.032(6) -0.007(5) -0.003(5) -0.014(5)
C22 0.031(6) 0.019(5) 0.045(7) -0.010(5) -0.008(5) -0.002(4)
C23 0.031(6) 0.016(5) 0.029(5) -0.003(4) -0.010(5) 0.001(4)
C24 0.040(7) 0.024(6) 0.039(7) -0.017(5) -0.008(5) 0.013(5)
C25 0.033(6) 0.030(6) 0.033(6) -0.012(5) 0.006(5) -0.003(5)
C26 0.022(5) 0.025(5) 0.031(6) -0.001(5) 0.001(4) -0.004(4)
C28 0.034(6) 0.016(5) 0.015(4) 0.001(4) -0.005(4) -0.005(4)
C29 0.030(5) 0.020(5) 0.015(4) 0.000(4) -0.015(4) 0.004(4)
B1 0.029(6) 0.028(6) 0.024(6) -0.010(5) -0.010(5) -0.003(5)
B2 0.015(5) 0.016(5) 0.021(5) -0.006(4) -0.002(4) -0.001(4)
B3 0.020(5) 0.018(6) 0.032(6) -0.003(5) -0.004(5) 0.000(4)
B4 0.024(6) 0.020(6) 0.027(6) -0.007(5) -0.005(5) 0.000(5)
B5 0.018(5) 0.016(5) 0.023(5) -0.008(4) -0.002(4) 0.006(4)
B6 0.014(5) 0.023(6) 0.025(6) -0.010(5) -0.003(4) 0.005(4)
B7 0.017(5) 0.025(6) 0.028(6) -0.004(5) -0.004(5) 0.003(5)
B8 0.025(6) 0.016(5) 0.028(6) -0.005(5) -0.011(5) 0.003(4)
B9 0.018(5) 0.012(5) 0.020(5) 0.001(4) -0.005(4) 0.000(4)
B10 0.018(5) 0.028(6) 0.015(5) -0.006(5) 0.006(4) -0.002(5)

loop_
_atom_type_symbol
_atom_type_description
_atom_type_scat_dispersion_real
_atom_type_scat_dispersion_imag
_atom_type_scat_source
C C 0.0033 0.0016 'International Tables Vol C Tables 4.2.6.8 and 6.1.1.4'
H H 0.0000 0.0000 'International Tables Vol C Tables 4.2.6.8 and 6.1.1.4'
B B 0.0013 0.0007 'International Tables Vol C Tables 4.2.6.8 and 6.1.1.4'
N N 0.0061 0.0033 'International Tables Vol C Tables 4.2.6.8 and 6.1.1.4'
O O 0.0106 0.0060 'International Tables Vol C Tables 4.2.6.8 and 6.1.1.4'
Pb Pb -3.3944 10.1111 'International Tables Vol C Tables 4.2.6.8 and 6.1.1.4'

loop_
_geom_angle_atom_site_label_1
_geom_angle_atom_site_label_2
_geom_angle_atom_site_label_3
_geom_angle
_geom_angle_site_symmetry_1
_geom_angle_site_symmetry_3
_geom_angle_publ_flag
O3 Pb2 N11 140.1(2) . . ?
O3 Pb2 N12 81.3(2) . . ?
O3 Pb2 N13 118.9(2) . . ?
N11 Pb2 N12 63.1(2) . . ?
N11 Pb2 N13 75.8(3) . . ?
N12 Pb2 N13 128.3(3) . . ?
N14 Pb2 O3 83.0(2) . . ?
N14 Pb2 N11 71.2(3) . . ?
N14 Pb2 N12 74.6(3) . . ?
N14 Pb2 N13 63.0(3) . . ?
C27 O3 Pb2 125.4(6) . . ?
C27 O3 B12 117.8(8) . . ?
B12 O3 Pb2 110.5(5) . . ?
C29A O4A C28A 112(3) . . ?
C28B O4B C29B 113(5) . . ?
N9A N8A C30A 121(3) . . ?
N9B N8B C30B 112(5) . . ?
N10A N9A N8A 170(5) . . ?
N10B N9B N8B 155(6) . . ?
C31 N11 Pb2 123.1(7) . . ?
C31 N11 C42 119.0(8) . . ?
C42 N11 Pb2 117.0(6) . . ?
C40 N12 Pb2 121.0(7) . . ?
C40 N12 C41 120.4(9) . . ?
C41 N12 Pb2 117.9(6) . . ?
C43 N13 Pb2 124.3(7) . . ?
C54 N13 Pb2 116.0(6) . . ?
C54 N13 C43 118.0(9) . . ?
C52 N14 Pb2 121.2(7) . . ?
C52 N14 C53 118.6(9) . . ?
C53 N14 Pb2 118.8(6) . . ?
O3 C27 H27A 109.7 . . ?
O3 C27 H27B 109.7 . . ?
O3 C27 H27C 108.3 . . ?
O3 C27 H27D 108.3 . . ?
O3 C27 C28A 110(3) . . ?
O3 C27 C28B 116(6) . . ?
H27A C27 H27B 108.2 . . ?
H27C C27 H27D 107.4 . . ?
C28A C27 H27A 109.7 . . ?
C28A C27 H27B 109.7 . . ?
C28B C27 H27C 108.3 . . ?
C28B C27 H27D 108.3 . . ?
O4A C28A C27 107.9(15) . . ?
O4A C28A H28A 110.1 . . ?
O4A C28A H28B 110.1 . . ?
C27 C28A H28A 110.1 . . ?
C27 C28A H28B 110.1 . . ?
H28A C28A H28B 108.4 . . ?
O4B C28B C27 109(3) . . ?
O4B C28B H28C 109.9 . . ?
O4B C28B H28D 109.9 . . ?
C27 C28B H28C 109.8 . . ?
C27 C28B H28D 109.9 . . ?
H28C C28B H28D 108.3 . . ?
O4A C29A H29A 109.0 . . ?
O4A C29A H29B 109.0 . . ?
O4A C29A C30A 113(2) . . ?
H29A C29A H29B 107.8 . . ?
C30A C29A H29A 109.0 . . ?
C30A C29A H29B 109.0 . . ?
O4B C29B H29C 110.2 . . ?
O4B C29B H29D 110.2 . . ?
O4B C29B C30B 108(4) . . ?
H29C C29B H29D 108.5 . . ?
C30B C29B H29C 110.2 . . ?
C30B C29B H29D 110.2 . . ?
N8A C30A H30A 110.2 . . ?
N8A C30A H30B 110.2 . . ?
C29A C30A N8A 108(2) . . ?
C29A C30A H30A 110.2 . . ?
C29A C30A H30B 110.2 . . ?
H30A C30A H30B 108.5 . . ?
N8B C30B C29B 111(4) . . ?
N8B C30B H30C 109.3 . . ?
N8B C30B H30D 109.3 . . ?
C29B C30B H30C 109.3 . . ?
C29B C30B H30D 109.3 . . ?
H30C C30B H30D 108.0 . . ?
N11 C31 H31 118.6 . . ?
N11 C31 C32 122.7(9) . . ?
C32 C31 H31 118.6 . . ?
C31 C32 H32 120.2 . . ?
C33 C32 C31 119.6(10) . . ?
C33 C32 H32 120.2 . . ?
C32 C33 H33 120.3 . . ?
C32 C33 C34 119.4(11) . . ?
C34 C33 H33 120.3 . . ?
C33 C34 C35 123.5(11) . . ?
C33 C34 C42 118.9(10) . . ?
C42 C34 C35 117.6(10) . . ?
C34 C35 H35 119.2 . . ?
C36 C35 C34 121.6(11) . . ?
C36 C35 H35 119.2 . . ?
C35 C36 H36 119.6 . . ?
C35 C36 C37 120.7(10) . . ?
C37 C36 H36 119.6 . . ?
C36 C37 C38 121.4(9) . . ?
C36 C37 C41 120.7(10) . . ?
C41 C37 C38 117.9(10) . . ?
C37 C38 H38 120.6 . . ?
C39 C38 C37 118.8(10) . . ?
C39 C38 H38 120.6 . . ?
C38 C39 H39 120.5 . . ?
C38 C39 C40 119.1(10) . . ?
C40 C39 H39 120.5 . . ?
N12 C40 C39 122.3(11) . . ?
N12 C40 H40 118.9 . . ?
C39 C40 H40 118.9 . . ?
N12 C41 C37 121.4(9) . . ?
N12 C41 C42 119.2(9) . . ?
C37 C41 C42 119.4(10) . . ?
N11 C42 C34 120.3(9) . . ?
N11 C42 C41 119.7(9) . . ?
C41 C42 C34 120.0(9) . . ?
N13 C43 H43 117.8 . . ?
N13 C43 C44 124.3(12) . . ?
C44 C43 H43 117.8 . . ?
C43 C44 H44 121.1 . . ?
C45 C44 C43 117.7(10) . . ?
C45 C44 H44 121.1 . . ?
C44 C45 H45 120.5 . . ?
C44 C45 C46 119.1(11) . . ?
C46 C45 H45 120.5 . . ?
C45 C46 C47 121.2(10) . . ?
C45 C46 C54 118.7(12) . . ?
C54 C46 C47 120.1(11) . . ?
C46 C47 H47 119.7 . . ?
C48 C47 C46 120.6(10) . . ?
C48 C47 H47 119.7 . . ?
C47 C48 H48 119.5 . . ?
C47 C48 C49 120.9(11) . . ?
C49 C48 H48 119.5 . . ?
C48 C49 C53 119.3(10) . . ?
C50 C49 C48 122.2(11) . . ?
C50 C49 C53 118.4(10) . . ?
C49 C50 H50 120.4 . . ?
C51 C50 C49 119.2(11) . . ?
C51 C50 H50 120.4 . . ?
C50 C51 H51 120.5 . . ?
C52 C51 C50 119.1(10) . . ?
C52 C51 H51 120.5 . . ?
N14 C52 C51 123.9(10) . . ?
N14 C52 H52 118.0 . . ?
C51 C52 H52 118.0 . . ?
N14 C53 C49 120.7(9) . . ?
N14 C53 C54 119.1(10) . . ?
C54 C53 C49 120.1(10) . . ?
N13 C54 C46 122.1(10) . . ?
N13 C54 C53 119.0(9) . . ?
C46 C54 C53 118.8(11) . . ?
B12 B11 H11 129.6 . . ?
B12 B11 B13 65.8(7) . . ?
B12 B11 B14 100.2(8) . . ?
B13 B11 H11 130.0 . . ?
B13 B11 B14 65.5(7) . . ?
B14 B11 H11 130.3 . . ?
B15 B11 H11 129.9 . . ?
B15 B11 B12 66.3(7) . . ?
B15 B11 B13 100.1(8) . . ?
B15 B11 B14 65.1(8) . . ?
O3 B12 B11 124.5(9) . . ?
O3 B12 B13 134.1(9) . . ?
O3 B12 B15 132.4(9) . . ?
O3 B12 B16 117.4(8) . . ?
O3 B12 B19 115.7(8) . . ?
B11 B12 B13 57.3(7) . . ?
B11 B12 B15 56.3(6) . . ?
B11 B12 B16 111.1(9) . . ?
B11 B12 B19 111.1(8) . . ?
B15 B12 B13 89.2(8) . . ?
B16 B12 B13 59.0(6) . . ?
B16 B12 B15 100.5(8) . . ?
B19 B12 B13 101.0(8) . . ?
B19 B12 B15 59.5(6) . . ?
B19 B12 B16 59.6(6) . . ?
B11 B13 B12 56.9(6) . . ?
B11 B13 H13 118.4 . . ?
B11 B13 B14 57.3(7) . . ?
B11 B13 B16 112.0(9) . . ?
B11 B13 B17 111.5(8) . . ?
B12 B13 H13 130.8 . . ?
B14 B13 B12 90.0(8) . . ?
B14 B13 H13 131.3 . . ?
B16 B13 B12 60.4(6) . . ?
B16 B13 H13 121.0 . . ?
B16 B13 B14 100.7(8) . . ?
B16 B13 B17 58.5(6) . . ?
B17 B13 B12 101.1(8) . . ?
B17 B13 H13 121.4 . . ?
B17 B13 B14 59.3(6) . . ?
B11 B14 B13 57.2(7) . . ?
B11 B14 H14 118.8 . . ?
B11 B14 B15 56.7(7) . . ?
B11 B14 B17 111.8(9) . . ?
B11 B14 B18 111.1(9) . . ?
B13 B14 H14 130.8 . . ?
B15 B14 B13 90.0(8) . . ?
B15 B14 H14 131.3 . . ?
B17 B14 B13 59.7(7) . . ?
B17 B14 H14 120.6 . . ?
B17 B14 B15 101.5(8) . . ?
B18 B14 B13 101.6(8) . . ?
B18 B14 H14 120.9 . . ?
B18 B14 B15 59.3(7) . . ?
B18 B14 B17 60.1(6) . . ?
B11 B15 B12 57.4(6) . . ?
B11 B15 B14 58.2(7) . . ?
B11 B15 H15 118.0 . . ?
B11 B15 B18 112.4(9) . . ?
B11 B15 B19 111.6(8) . . ?
B12 B15 H15 131.0 . . ?
B14 B15 B12 90.7(7) . . ?
B14 B15 H15 130.7 . . ?
B18 B15 B12 101.6(7) . . ?
B18 B15 B14 59.2(7) . . ?
B18 B15 H15 120.6 . . ?
B18 B15 B19 60.2(6) . . ?
B19 B15 B12 59.0(6) . . ?
B19 B15 B14 101.4(8) . . ?
B19 B15 H15 121.1 . . ?
B12 B16 H16 120.1 . . ?
B13 B16 B12 60.5(6) . . ?
B13 B16 H16 119.8 . . ?
B17 B16 B12 102.8(7) . . ?
B17 B16 B13 60.8(7) . . ?
B17 B16 H16 130.6 . . ?
B17 B16 B19 90.1(7) . . ?
B19 B16 B12 59.0(6) . . ?
B19 B16 B13 101.7(7) . . ?
B19 B16 H16 131.5 . . ?
B20 B16 B12 113.3(8) . . ?
B20 B16 B13 113.8(8) . . ?
B20 B16 H16 117.1 . . ?
B20 B16 B17 57.4(7) . . ?
B20 B16 B19 58.5(7) . . ?
B13 B17 H17 119.7 . . ?
B14 B17 B13 61.0(7) . . ?
B14 B17 H17 119.7 . . ?
B16 B17 B13 60.7(7) . . ?
B16 B17 B14 103.5(8) . . ?
B16 B17 H17 130.3 . . ?
B16 B17 B18 90.6(8) . . ?
B18 B17 B13 101.9(8) . . ?
B18 B17 B14 59.1(6) . . ?
B18 B17 H17 131.4 . . ?
B20 B17 B13 114.0(9) . . ?
B20 B17 B14 113.8(8) . . ?
B20 B17 B16 57.8(7) . . ?
B20 B17 H17 116.9 . . ?
B20 B17 B18 58.6(6) . . ?
B14 B18 B15 61.4(7) . . ?
B14 B18 B17 60.8(7) . . ?
B14 B18 H18 119.2 . . ?
B14 B18 B19 103.3(8) . . ?
B15 B18 B17 103.6(8) . . ?
B15 B18 H18 118.8 . . ?
B15 B18 B19 60.6(6) . . ?
B17 B18 H18 131.2 . . ?
B17 B18 B19 89.8(7) . . ?
B19 B18 H18 130.8 . . ?
B20 B18 B14 113.5(8) . . ?
B20 B18 B15 114.5(8) . . ?
B20 B18 B17 56.5(6) . . ?
B20 B18 H18 117.5 . . ?
B20 B18 B19 58.2(6) . . ?
B12 B19 B15 61.5(6) . . ?
B12 B19 B16 61.5(6) . . ?
B12 B19 B18 102.8(8) . . ?
B12 B19 H19 118.8 . . ?
B15 B19 B16 103.2(8) . . ?
B15 B19 H19 119.8 . . ?
B16 B19 H19 130.9 . . ?
B18 B19 B15 59.2(7) . . ?
B18 B19 B16 89.5(8) . . ?
B18 B19 H19 131.5 . . ?
B20 B19 B12 113.7(9) . . ?
B20 B19 B15 112.8(9) . . ?
B20 B19 B16 56.4(6) . . ?
B20 B19 B18 57.8(6) . . ?
B20 B19 H19 117.9 . . ?
B16 B20 B18 98.3(8) . . ?
B16 B20 B19 65.0(7) . . ?
B16 B20 H20 130.6 . . ?
B17 B20 B16 64.8(8) . . ?
B17 B20 B18 64.9(7) . . ?
B17 B20 B19 98.3(8) . . ?
B17 B20 H20 130.7 . . ?
B18 B20 B19 64.0(7) . . ?
B18 B20 H20 131.0 . . ?
B19 B20 H20 131.0 . . ?
O1 Pb1 N4 142.8(2) . . ?
O1 Pb1 N5 87.4(2) . . ?
O1 Pb1 N6 83.3(2) . . ?
O1 Pb1 N7 105.5(2) . . ?
N4 Pb1 N6 67.6(2) . . ?
N5 Pb1 N4 63.4(3) . . ?
N5 Pb1 N6 74.3(3) . . ?
N7 Pb1 N4 82.2(3) . . ?
N7 Pb1 N5 133.1(3) . . ?
N7 Pb1 N6 63.2(3) . . ?
C1 O1 Pb1 130.7(6) . . ?
C1 O1 B2 115.7(7) . . ?
B2 O1 Pb1 113.5(6) . . ?
C2 O2 C3 113.0(9) . . ?
N2 N1 C4 116.0(13) . . ?
N3 N2 N1 172.9(18) . . ?
C5 N4 Pb1 123.1(7) . . ?
C5 N4 C16 119.1(9) . . ?
C16 N4 Pb1 117.0(6) . . ?
C14 N5 Pb1 122.2(6) . . ?
C14 N5 C15 116.3(9) . . ?
C15 N5 Pb1 120.7(6) . . ?
C17 N6 Pb1 125.1(7) . . ?
C17 N6 C28 116.9(9) . . ?
C28 N6 Pb1 115.0(7) . . ?
C26 N7 Pb1 122.4(7) . . ?
C26 N7 C29 117.5(9) . . ?
C29 N7 Pb1 116.9(7) . . ?
O1 C1 H1A 109.0 . . ?
O1 C1 H1B 109.0 . . ?
O1 C1 C2 113.1(9) . . ?
H1A C1 H1B 107.8 . . ?
C2 C1 H1A 109.0 . . ?
C2 C1 H1B 109.0 . . ?
O2 C2 C1 111.9(8) . . ?
O2 C2 H2A 109.2 . . ?
O2 C2 H2B 109.2 . . ?
C1 C2 H2A 109.2 . . ?
C1 C2 H2B 109.2 . . ?
H2A C2 H2B 107.9 . . ?
O2 C3 H3A 109.2 . . ?
O2 C3 H3B 109.2 . . ?
O2 C3 C4 112.2(11) . . ?
H3A C3 H3B 107.9 . . ?
C4 C3 H3A 109.2 . . ?
C4 C3 H3B 109.2 . . ?
N1 C4 C3 109.0(11) . . ?
N1 C4 H4A 109.9 . . ?
N1 C4 H4B 109.9 . . ?
C3 C4 H4A 109.9 . . ?
C3 C4 H4B 109.9 . . ?
H4A C4 H4B 108.3 . . ?
N4 C5 H5 118.1 . . ?
N4 C5 C6 123.9(11) . . ?
C6 C5 H5 118.1 . . ?
C5 C6 H6 120.9 . . ?
C7 C6 C5 118.1(10) . . ?
C7 C6 H6 120.9 . . ?
C6 C7 H7 120.3 . . ?
C6 C7 C8 119.4(10) . . ?
C8 C7 H7 120.3 . . ?
C7 C8 C9 122.0(10) . . ?
C7 C8 C16 118.8(11) . . ?
C16 C8 C9 119.0(10) . . ?
C8 C9 H9 119.6 . . ?
C10 C9 C8 120.8(10) . . ?
C10 C9 H9 119.6 . . ?
C9 C10 H10 119.5 . . ?
C9 C10 C11 120.9(10) . . ?
C11 C10 H10 119.5 . . ?
C12 C11 C10 121.8(10) . . ?
C15 C11 C10 119.9(9) . . ?
C15 C11 C12 118.3(9) . . ?
C11 C12 H12 120.1 . . ?
C13 C12 C11 119.7(10) . . ?
C13 C12 H12 120.1 . . ?
C12 C13 H13A 121.5 . . ?
C12 C13 C14 117.1(10) . . ?
C14 C13 H13A 121.5 . . ?
N5 C14 C13 125.2(10) . . ?
N5 C14 H14A 117.4 . . ?
C13 C14 H14A 117.4 . . ?
N5 C15 C11 123.4(9) . . ?
N5 C15 C16 117.0(8) . . ?
C11 C15 C16 119.7(8) . . ?
N4 C16 C8 120.4(10) . . ?
N4 C16 C15 120.0(8) . . ?
C8 C16 C15 119.4(9) . . ?
N6 C17 H17A 118.3 . . ?
N6 C17 C18 123.3(11) . . ?
C18 C17 H17A 118.3 . . ?
C17 C18 H18A 120.2 . . ?
C19 C18 C17 119.7(10) . . ?
C19 C18 H18A 120.2 . . ?
C18 C19 H19A 120.1 . . ?
C18 C19 C20 119.8(10) . . ?
C20 C19 H19A 120.1 . . ?
C19 C20 C21 125.8(10) . . ?
C19 C20 C28 116.7(10) . . ?
C28 C20 C21 117.5(10) . . ?
C20 C21 H21 118.2 . . ?
C22 C21 C20 123.7(10) . . ?
C22 C21 H21 118.2 . . ?
C21 C22 H22 120.2 . . ?
C21 C22 C23 119.6(10) . . ?
C23 C22 H22 120.2 . . ?
C24 C23 C22 122.2(10) . . ?
C24 C23 C29 118.1(10) . . ?
C29 C23 C22 119.7(10) . . ?
C23 C24 H24 119.7 . . ?
C25 C24 C23 120.7(10) . . ?
C25 C24 H24 119.7 . . ?
C24 C25 H25 121.4 . . ?
C26 C25 C24 117.1(11) . . ?
C26 C25 H25 121.4 . . ?
N7 C26 C25 125.0(10) . . ?
N7 C26 H26 117.5 . . ?
C25 C26 H26 117.5 . . ?
N6 C28 C20 123.5(10) . . ?
N6 C28 C29 117.4(9) . . ?
C20 C28 C29 119.1(9) . . ?
N7 C29 C23 121.5(10) . . ?
N7 C29 C28 118.4(9) . . ?
C23 C29 C28 120.1(10) . . ?
B2 B1 H1 130.0 . . ?
B2 B1 B3 65.9(7) . . ?
B3 B1 H1 129.8 . . ?
B4 B1 H1 130.1 . . ?
B4 B1 B2 99.8(9) . . ?
B4 B1 B3 65.2(8) . . ?
B4 B1 B5 66.4(7) . . ?
B5 B1 H1 129.2 . . ?
B5 B1 B2 65.9(6) . . ?
B5 B1 B3 101.0(9) . . ?
O1 B2 B1 124.8(9) . . ?
O1 B2 B3 133.6(8) . . ?
O1 B2 B5 131.7(8) . . ?
O1 B2 B6 116.0(8) . . ?
O1 B2 B9 115.1(7) . . ?
B1 B2 B3 57.4(6) . . ?
B1 B2 B5 57.0(6) . . ?
B1 B2 B6 111.9(8) . . ?
B1 B2 B9 111.7(8) . . ?
B5 B2 B3 90.6(7) . . ?
B5 B2 B6 101.9(7) . . ?
B6 B2 B3 59.6(6) . . ?
B9 B2 B3 101.5(7) . . ?
B9 B2 B5 59.9(6) . . ?
B9 B2 B6 59.6(6) . . ?
B1 B3 B2 56.8(6) . . ?
B1 B3 H3 118.9 . . ?
B1 B3 B4 56.2(7) . . ?
B1 B3 B6 111.8(8) . . ?
B1 B3 B7 111.3(9) . . ?
B2 B3 H3 131.3 . . ?
B4 B3 B2 89.0(7) . . ?
B4 B3 H3 131.7 . . ?
B4 B3 B6 101.2(8) . . ?
B4 B3 B7 59.9(7) . . ?
B6 B3 B2 60.1(6) . . ?
B6 B3 H3 120.6 . . ?
B7 B3 B2 101.3(8) . . ?
B7 B3 H3 120.8 . . ?
B7 B3 B6 59.4(7) . . ?
B1 B4 B3 58.7(7) . . ?
B1 B4 H4 117.2 . . ?
B1 B4 B5 57.7(6) . . ?
B1 B4 B7 114.0(9) . . ?
B1 B4 B8 113.2(8) . . ?
B3 B4 H4 129.7 . . ?
B3 B4 B5 91.9(7) . . ?
B3 B4 B7 60.4(7) . . ?
B3 B4 B8 103.2(8) . . ?
B5 B4 H4 130.4 . . ?
B5 B4 B8 60.0(6) . . ?
B7 B4 H4 119.8 . . ?
B7 B4 B5 102.8(7) . . ?
B7 B4 B8 60.2(6) . . ?
B8 B4 H4 120.1 . . ?
B1 B5 B2 57.1(6) . . ?
B1 B5 B4 55.9(6) . . ?
B1 B5 H5A 118.8 . . ?
B1 B5 B8 111.7(8) . . ?
B1 B5 B9 111.7(8) . . ?
B2 B5 H5A 131.4 . . ?
B4 B5 B2 88.5(7) . . ?
B4 B5 H5A 132.2 . . ?
B4 B5 B8 60.1(6) . . ?
B8 B5 B2 101.5(7) . . ?
B8 B5 H5A 120.5 . . ?
B9 B5 B2 59.7(6) . . ?
B9 B5 B4 100.4(7) . . ?
B9 B5 H5A 121.0 . . ?
B9 B5 B8 59.4(6) . . ?
B2 B6 H6A 120.3 . . ?
B3 B6 B2 60.3(6) . . ?
B3 B6 H6A 119.9 . . ?
B7 B6 B2 101.8(7) . . ?
B7 B6 B3 60.0(6) . . ?
B7 B6 H6A 131.1 . . ?
B7 B6 B9 89.8(7) . . ?
B9 B6 B2 59.8(6) . . ?
B9 B6 B3 102.1(7) . . ?
B9 B6 H6A 131.3 . . ?
B10 B6 B2 113.1(8) . . ?
B10 B6 B3 113.9(8) . . ?
B10 B6 H6A 117.1 . . ?
B10 B6 B7 58.2(6) . . ?
B10 B6 B9 57.6(6) . . ?
B3 B7 H7A 119.7 . . ?
B3 B7 B8 102.9(8) . . ?
B4 B7 B3 59.7(7) . . ?
B4 B7 H7A 120.3 . . ?
B4 B7 B8 60.5(6) . . ?
B6 B7 B3 60.6(6) . . ?
B6 B7 B4 101.8(8) . . ?
B6 B7 H7A 131.1 . . ?
B6 B7 B8 90.3(7) . . ?
B8 B7 H7A 130.5 . . ?
B10 B7 B3 113.7(8) . . ?
B10 B7 B4 113.4(8) . . ?
B10 B7 B6 57.4(6) . . ?
B10 B7 H7A 117.4 . . ?
B10 B7 B8 57.7(6) . . ?
B4 B8 H8 121.2 . . ?
B5 B8 B4 59.8(6) . . ?
B5 B8 H8 119.9 . . ?
B7 B8 B4 59.2(6) . . ?
B7 B8 B5 101.9(8) . . ?
B7 B8 H8 131.3 . . ?
B9 B8 B4 100.7(8) . . ?
B9 B8 B5 60.1(6) . . ?
B9 B8 B7 89.4(7) . . ?
B9 B8 H8 131.6 . . ?
B10 B8 B4 112.0(8) . . ?
B10 B8 B5 113.2(8) . . ?
B10 B8 B7 57.5(6) . . ?
B10 B8 H8 117.8 . . ?
B10 B8 B9 57.4(6) . . ?
B2 B9 B5 60.4(6) . . ?
B2 B9 H9A 119.7 . . ?
B5 B9 H9A 119.4 . . ?
B6 B9 B2 60.6(6) . . ?
B6 B9 B5 103.0(7) . . ?
B6 B9 H9A 130.8 . . ?
B8 B9 B2 102.7(7) . . ?
B8 B9 B5 60.5(6) . . ?
B8 B9 B6 90.5(7) . . ?
B8 B9 H9A 130.7 . . ?
B10 B9 B2 113.8(7) . . ?
B10 B9 B5 114.3(7) . . ?
B10 B9 B6 57.4(6) . . ?
B10 B9 B8 58.3(6) . . ?
B10 B9 H9A 117.1 . . ?
B6 B10 B7 64.3(7) . . ?
B6 B10 B8 98.6(8) . . ?
B6 B10 B9 65.0(6) . . ?
B6 B10 H10A 130.6 . . ?
B7 B10 B8 64.8(7) . . ?
B7 B10 H10A 131.2 . . ?
B8 B10 H10A 130.7 . . ?
B9 B10 B7 97.8(8) . . ?
B9 B10 B8 64.4(7) . . ?
B9 B10 H10A 131.0 . . ?

loop_
_geom_bond_atom_site_label_1
_geom_bond_atom_site_label_2
_geom_bond_distance
_geom_bond_site_symmetry_2
_geom_bond_publ_flag
Pb2 O3 2.562(7) . ?
Pb2 N11 2.614(8) . ?
Pb2 N12 2.650(8) . ?
Pb2 N13 2.661(8) . ?
Pb2 N14 2.552(8) . ?
O3 C27 1.419(12) . ?
O3 B12 1.441(14) . ?
O4A C28A 1.430(16) . ?
O4A C29A 1.430(16) . ?
O4B C28B 1.42(2) . ?
O4B C29B 1.436(19) . ?
N8A N9A 1.39(6) . ?
N8A C30A 1.61(4) . ?
N8B N9B 1.231(19) . ?
N8B C30B 1.51(2) . ?
N9A N10A 1.22(6) . ?
N9B N10B 1.222(19) . ?
N11 C31 1.310(11) . ?
N11 C42 1.374(12) . ?
N12 C40 1.302(12) . ?
N12 C41 1.332(13) . ?
N13 C43 1.334(13) . ?
N13 C54 1.323(14) . ?
N14 C52 1.336(11) . ?
N14 C53 1.352(13) . ?
C27 H27A 0.9900 . ?
C27 H27B 0.9900 . ?
C27 H27C 0.9900 . ?
C27 H27D 0.9900 . ?
C27 C28A 1.522(16) . ?
C27 C28B 1.52(2) . ?
C28A H28A 0.9900 . ?
C28A H28B 0.9900 . ?
C28B H28C 0.9900 . ?
C28B H28D 0.9900 . ?
C29A H29A 0.9900 . ?
C29A H29B 0.9900 . ?
C29A C30A 1.529(18) . ?
C29B H29C 0.9900 . ?
C29B H29D 0.9900 . ?
C29B C30B 1.53(2) . ?
C30A H30A 0.9900 . ?
C30A H30B 0.9900 . ?
C30B H30C 0.9900 . ?
C30B H30D 0.9900 . ?
C31 H31 0.9500 . ?
C31 C32 1.410(16) . ?
C32 H32 0.9500 . ?
C32 C33 1.359(15) . ?
C33 H33 0.9500 . ?
C33 C34 1.379(14) . ?
C34 C35 1.433(15) . ?
C34 C42 1.431(14) . ?
C35 H35 0.9500 . ?
C35 C36 1.357(15) . ?
C36 H36 0.9500 . ?
C36 C37 1.398(16) . ?
C37 C38 1.405(14) . ?
C37 C41 1.398(13) . ?
C38 H38 0.9500 . ?
C38 C39 1.367(16) . ?
C39 H39 0.9500 . ?
C39 C40 1.391(14) . ?
C40 H40 0.9500 . ?
C41 C42 1.423(13) . ?
C43 H43 0.9500 . ?
C43 C44 1.387(15) . ?
C44 H44 0.9500 . ?
C44 C45 1.370(17) . ?
C45 H45 0.9500 . ?
C45 C46 1.398(15) . ?
C46 C47 1.439(17) . ?
C46 C54 1.404(13) . ?
C47 H47 0.9500 . ?
C47 C48 1.363(16) . ?
C48 H48 0.9500 . ?
C48 C49 1.412(15) . ?
C49 C50 1.390(15) . ?
C49 C53 1.431(15) . ?
C50 H50 0.9500 . ?
C50 C51 1.382(15) . ?
C51 H51 0.9500 . ?
C51 C52 1.365(15) . ?
C52 H52 0.9500 . ?
C53 C54 1.426(14) . ?
B11 H11 1.1200 . ?
B11 B12 1.706(15) . ?
B11 B13 1.713(17) . ?
B11 B14 1.715(18) . ?
B11 B15 1.685(17) . ?
B12 B13 1.856(17) . ?
B12 B15 1.855(16) . ?
B12 B16 1.854(16) . ?
B12 B19 1.808(16) . ?
B13 H13 1.1200 . ?
B13 B14 1.853(17) . ?
B13 B16 1.828(17) . ?
B13 B17 1.830(17) . ?
B14 H14 1.1200 . ?
B14 B15 1.831(18) . ?
B14 B17 1.822(16) . ?
B14 B18 1.791(18) . ?
B15 H15 1.1200 . ?
B15 B18 1.793(17) . ?
B15 B19 1.819(15) . ?
B16 H16 1.1200 . ?
B16 B17 1.788(17) . ?
B16 B19 1.820(17) . ?
B16 B20 1.673(16) . ?
B17 H17 1.1200 . ?
B17 B18 1.808(16) . ?
B17 B20 1.665(17) . ?
B18 H18 1.1200 . ?
B18 B19 1.810(17) . ?
B18 B20 1.704(15) . ?
B19 H19 1.1200 . ?
B19 B20 1.712(17) . ?
B20 H20 1.1200 . ?
Pb1 O1 2.443(7) . ?
Pb1 N4 2.634(8) . ?
Pb1 N5 2.573(9) . ?
Pb1 N6 2.637(8) . ?
Pb1 N7 2.573(8) . ?
O1 C1 1.434(12) . ?
O1 B2 1.469(12) . ?
O2 C2 1.423(12) . ?
O2 C3 1.447(15) . ?
N1 N2 1.232(18) . ?
N1 C4 1.485(18) . ?
N2 N3 1.131(18) . ?
N4 C5 1.312(13) . ?
N4 C16 1.366(12) . ?
N5 C14 1.331(13) . ?
N5 C15 1.365(11) . ?
N6 C17 1.324(12) . ?
N6 C28 1.366(13) . ?
N7 C26 1.350(13) . ?
N7 C29 1.367(13) . ?
C1 H1A 0.9900 . ?
C1 H1B 0.9900 . ?
C1 C2 1.526(13) . ?
C2 H2A 0.9900 . ?
C2 H2B 0.9900 . ?
C3 H3A 0.9900 . ?
C3 H3B 0.9900 . ?
C3 C4 1.485(17) . ?
C4 H4A 0.9900 . ?
C4 H4B 0.9900 . ?
C5 H5 0.9500 . ?
C5 C6 1.405(15) . ?
C6 H6 0.9500 . ?
C6 C7 1.374(17) . ?
C7 H7 0.9500 . ?
C7 C8 1.400(15) . ?
C8 C9 1.429(16) . ?
C8 C16 1.419(13) . ?
C9 H9 0.9500 . ?
C9 C10 1.341(16) . ?
C10 H10 0.9500 . ?
C10 C11 1.441(13) . ?
C11 C12 1.418(14) . ?
C11 C15 1.377(13) . ?
C12 H12 0.9500 . ?
C12 C13 1.368(15) . ?
C13 H13A 0.9500 . ?
C13 C14 1.409(15) . ?
C14 H14A 0.9500 . ?
C15 C16 1.433(14) . ?
C17 H17A 0.9500 . ?
C17 C18 1.393(15) . ?
C18 H18A 0.9500 . ?
C18 C19 1.374(16) . ?
C19 H19A 0.9500 . ?
C19 C20 1.382(15) . ?
C20 C21 1.435(15) . ?
C20 C28 1.427(13) . ?
C21 H21 0.9500 . ?
C21 C22 1.352(17) . ?
C22 H22 0.9500 . ?
C22 C23 1.432(15) . ?
C23 C24 1.401(16) . ?
C23 C29 1.409(14) . ?
C24 H24 0.9500 . ?
C24 C25 1.388(16) . ?
C25 H25 0.9500 . ?
C25 C26 1.374(15) . ?
C26 H26 0.9500 . ?
C28 C29 1.454(15) . ?
B1 H1 1.1200 . ?
B1 B2 1.691(15) . ?
B1 B3 1.702(18) . ?
B1 B4 1.656(17) . ?
B1 B5 1.690(16) . ?
B2 B3 1.845(15) . ?
B2 B5 1.839(15) . ?
B2 B6 1.842(15) . ?
B2 B9 1.827(15) . ?
B3 H3 1.1200 . ?
B3 B4 1.809(17) . ?
B3 B6 1.834(16) . ?
B3 B7 1.822(17) . ?
B4 H4 1.1200 . ?
B4 B5 1.833(15) . ?
B4 B7 1.814(17) . ?
B4 B8 1.838(16) . ?
B5 H5A 1.1200 . ?
B5 B8 1.836(17) . ?
B5 B9 1.830(15) . ?
B6 H6A 1.1200 . ?
B6 B7 1.812(16) . ?
B6 B9 1.823(15) . ?
B6 B10 1.695(16) . ?
B7 H7A 1.1200 . ?
B7 B8 1.833(16) . ?
B7 B10 1.710(16) . ?
B8 H8 1.1200 . ?
B8 B9 1.816(15) . ?
B8 B10 1.713(16) . ?
B9 H9A 1.1200 . ?
B9 B10 1.697(15) . ?
B10 H10A 1.1200 . ?

loop_
_geom_torsion_atom_site_label_1
_geom_torsion_atom_site_label_2
_geom_torsion_atom_site_label_3
_geom_torsion_atom_site_label_4
_geom_torsion
_geom_torsion_site_symmetry_1
_geom_torsion_site_symmetry_2
_geom_torsion_site_symmetry_3
_geom_torsion_site_symmetry_4
_geom_torsion_publ_flag
Pb2 O3 C27 C28A -74(2) . . . . ?
Pb2 O3 C27 C28B -85(5) . . . . ?
Pb2 O3 B12 B11 -173.4(8) . . . . ?
Pb2 O3 B12 B13 110.9(10) . . . . ?
Pb2 O3 B12 B15 -99.9(10) . . . . ?
Pb2 O3 B12 B16 38.6(10) . . . . ?
Pb2 O3 B12 B19 -28.8(10) . . . . ?
Pb2 N11 C31 C32 -167.5(9) . . . . ?
Pb2 N11 C42 C34 166.0(8) . . . . ?
Pb2 N11 C42 C41 -16.6(11) . . . . ?
Pb2 N12 C40 C39 169.2(8) . . . . ?
Pb2 N12 C41 C37 -166.5(7) . . . . ?
Pb2 N12 C41 C42 11.1(12) . . . . ?
Pb2 N13 C43 C44 166.8(8) . . . . ?
Pb2 N13 C54 C46 -167.1(8) . . . . ?
Pb2 N13 C54 C53 16.5(12) . . . . ?
Pb2 N14 C52 C51 -167.0(8) . . . . ?
Pb2 N14 C53 C49 163.9(7) . . . . ?
Pb2 N14 C53 C54 -15.7(12) . . . . ?
O3 C27 C28A O4A 60(6) . . . . ?
O3 C27 C28B O4B 55(13) . . . . ?
O3 B12 B13 B11 108.3(12) . . . . ?
O3 B12 B13 B14 158.2(11) . . . . ?
O3 B12 B13 B16 -99.5(12) . . . . ?
O3 B12 B13 B17 -143.2(10) . . . . ?
O3 B12 B15 B11 -108.2(12) . . . . ?
O3 B12 B15 B14 -158.9(10) . . . . ?
O3 B12 B15 B18 142.5(10) . . . . ?
O3 B12 B15 B19 98.3(11) . . . . ?
O3 B12 B16 B13 127.1(10) . . . . ?
O3 B12 B16 B17 172.5(8) . . . . ?
O3 B12 B16 B19 -105.2(9) . . . . ?
O3 B12 B16 B20 -127.8(9) . . . . ?
O3 B12 B19 B15 -125.8(10) . . . . ?
O3 B12 B19 B16 108.0(9) . . . . ?
O3 B12 B19 B18 -169.7(8) . . . . ?
O3 B12 B19 B20 130.1(9) . . . . ?
O4A C29A C30A N8A -58(3) . . . . ?
O4B C29B C30B N8B 65(5) . . . . ?
N9A N8A C30A C29A 148(3) . . . . ?
N9B N8B C30B C29B 58(7) . . . . ?
N11 C31 C32 C33 1.7(19) . . . . ?
N12 C41 C42 N11 3.7(14) . . . . ?
N12 C41 C42 C34 -178.8(10) . . . . ?
N13 C43 C44 C45 -3.2(18) . . . . ?
N14 C53 C54 N13 -1.3(15) . . . . ?
N14 C53 C54 C46 -177.7(10) . . . . ?
C27 O3 B12 B11 32.8(14) . . . . ?
C27 O3 B12 B13 -42.9(14) . . . . ?
C27 O3 B12 B15 106.3(11) . . . . ?
C27 O3 B12 B16 -115.1(9) . . . . ?
C27 O3 B12 B19 177.5(8) . . . . ?
C28A O4A C29A C30A -61(4) . . . . ?
C28B O4B C29B C30B -175(8) . . . . ?
C29A O4A C28A C27 -148(4) . . . . ?
C29B O4B C28B C27 -149(8) . . . . ?
C30B N8B N9B N10B -166(24) . . . . ?
C31 N11 C42 C34 -3.5(14) . . . . ?
C31 N11 C42 C41 174.0(9) . . . . ?
C31 C32 C33 C34 -2.3(19) . . . . ?
C32 C33 C34 C35 -176.0(12) . . . . ?
C32 C33 C34 C42 0.1(18) . . . . ?
C33 C34 C35 C36 175.3(12) . . . . ?
C33 C34 C42 N11 2.9(16) . . . . ?
C33 C34 C42 C41 -174.6(10) . . . . ?
C34 C35 C36 C37 -0.7(19) . . . . ?
C35 C34 C42 N11 179.1(10) . . . . ?
C35 C34 C42 C41 1.7(15) . . . . ?
C35 C36 C37 C38 -178.4(11) . . . . ?
C35 C36 C37 C41 1.2(18) . . . . ?
C36 C37 C38 C39 179.3(11) . . . . ?
C36 C37 C41 N12 177.4(10) . . . . ?
C36 C37 C41 C42 -0.2(16) . . . . ?
C37 C38 C39 C40 3.1(17) . . . . ?
C37 C41 C42 N11 -178.7(9) . . . . ?
C37 C41 C42 C34 -1.2(15) . . . . ?
C38 C37 C41 N12 -3.1(15) . . . . ?
C38 C37 C41 C42 179.4(9) . . . . ?
C38 C39 C40 N12 -2.8(17) . . . . ?
C40 N12 C41 C37 3.5(15) . . . . ?
C40 N12 C41 C42 -178.9(9) . . . . ?
C41 N12 C40 C39 -0.5(16) . . . . ?
C41 C37 C38 C39 -0.3(16) . . . . ?
C42 N11 C31 C32 1.3(16) . . . . ?
C42 C34 C35 C36 -0.7(18) . . . . ?
C43 N13 C54 C46 -1.5(16) . . . . ?
C43 N13 C54 C53 -177.8(10) . . . . ?
C43 C44 C45 C46 2.9(17) . . . . ?
C44 C45 C46 C47 -179.8(11) . . . . ?
C44 C45 C46 C54 -2.1(18) . . . . ?
C45 C46 C47 C48 -177.8(12) . . . . ?
C45 C46 C54 N13 1.4(17) . . . . ?
C45 C46 C54 C53 177.7(10) . . . . ?
C46 C47 C48 C49 -2.4(18) . . . . ?
C47 C46 C54 N13 179.1(10) . . . . ?
C47 C46 C54 C53 -4.6(17) . . . . ?
C47 C48 C49 C50 176.1(12) . . . . ?
C47 C48 C49 C53 0.4(18) . . . . ?
C48 C49 C50 C51 -177.7(11) . . . . ?
C48 C49 C53 N14 179.8(10) . . . . ?
C48 C49 C53 C54 -0.6(16) . . . . ?
C49 C50 C51 C52 -1.3(18) . . . . ?
C49 C53 C54 N13 179.1(10) . . . . ?
C49 C53 C54 C46 2.7(16) . . . . ?
C50 C49 C53 N14 4.0(16) . . . . ?
C50 C49 C53 C54 -176.5(10) . . . . ?
C50 C51 C52 N14 2.9(18) . . . . ?
C52 N14 C53 C49 -2.5(15) . . . . ?
C52 N14 C53 C54 177.9(9) . . . . ?
C53 N14 C52 C51 -1.0(16) . . . . ?
C53 C49 C50 C51 -2.0(17) . . . . ?
C54 N13 C43 C44 2.4(17) . . . . ?
C54 C46 C47 C48 4.5(18) . . . . ?
B11 B12 B13 B14 49.9(7) . . . . ?
B11 B12 B13 B16 152.2(9) . . . . ?
B11 B12 B13 B17 108.5(9) . . . . ?
B11 B12 B15 B14 -50.6(8) . . . . ?
B11 B12 B15 B18 -109.3(10) . . . . ?
B11 B12 B15 B19 -153.5(10) . . . . ?
B11 B12 B16 B13 -24.9(8) . . . . ?
B11 B12 B16 B17 20.4(11) . . . . ?
B11 B12 B16 B19 102.8(9) . . . . ?
B11 B12 B16 B20 80.2(11) . . . . ?
B11 B12 B19 B15 23.4(9) . . . . ?
B11 B12 B19 B16 -102.8(9) . . . . ?
B11 B12 B19 B18 -20.5(11) . . . . ?
B11 B12 B19 B20 -80.7(10) . . . . ?
B11 B13 B14 B15 49.1(7) . . . . ?
B11 B13 B14 B17 152.5(9) . . . . ?
B11 B13 B14 B18 107.8(9) . . . . ?
B11 B13 B16 B12 24.9(8) . . . . ?
B11 B13 B16 B17 -102.4(9) . . . . ?
B11 B13 B16 B19 -18.9(11) . . . . ?
B11 B13 B16 B20 -79.4(11) . . . . ?
B11 B13 B17 B14 -24.7(8) . . . . ?
B11 B13 B17 B16 103.4(10) . . . . ?
B11 B13 B17 B18 19.6(11) . . . . ?
B11 B13 B17 B20 80.3(11) . . . . ?
B11 B14 B15 B12 50.0(7) . . . . ?
B11 B14 B15 B18 153.1(8) . . . . ?
B11 B14 B15 B19 108.4(8) . . . . ?
B11 B14 B17 B13 24.7(9) . . . . ?
B11 B14 B17 B16 -20.2(12) . . . . ?
B11 B14 B17 B18 -102.6(10) . . . . ?
B11 B14 B17 B20 -80.6(12) . . . . ?
B11 B14 B18 B15 -23.9(8) . . . . ?
B11 B14 B18 B17 103.7(9) . . . . ?
B11 B14 B18 B19 21.5(10) . . . . ?
B11 B14 B18 B20 82.3(11) . . . . ?
B11 B15 B18 B14 24.6(8) . . . . ?
B11 B15 B18 B17 -20.8(11) . . . . ?
B11 B15 B18 B19 -102.8(9) . . . . ?
B11 B15 B18 B20 -79.9(11) . . . . ?
B11 B15 B19 B12 -23.8(9) . . . . ?
B11 B15 B19 B16 22.9(12) . . . . ?
B11 B15 B19 B18 104.2(10) . . . . ?
B11 B15 B19 B20 81.7(12) . . . . ?
B12 O3 C27 C28A 76(2) . . . . ?
B12 O3 C27 C28B 65(5) . . . . ?
B12 B11 B13 B14 -114.7(8) . . . . ?
B12 B11 B13 B16 -26.0(8) . . . . ?
B12 B11 B13 B17 -89.5(9) . . . . ?
B12 B11 B14 B13 57.3(7) . . . . ?
B12 B11 B14 B15 -57.8(7) . . . . ?
B12 B11 B14 B17 31.9(11) . . . . ?
B12 B11 B14 B18 -33.2(10) . . . . ?
B12 B11 B15 B14 114.5(8) . . . . ?
B12 B11 B15 B18 89.7(9) . . . . ?
B12 B11 B15 B19 24.3(9) . . . . ?
B12 B13 B14 B11 -49.6(7) . . . . ?
B12 B13 B14 B15 -0.4(7) . . . . ?
B12 B13 B14 B17 102.9(8) . . . . ?
B12 B13 B14 B18 58.2(8) . . . . ?
B12 B13 B16 B17 -127.4(8) . . . . ?
B12 B13 B16 B19 -43.8(7) . . . . ?
B12 B13 B16 B20 -104.4(10) . . . . ?
B12 B13 B17 B14 -83.3(8) . . . . ?
B12 B13 B17 B16 44.8(7) . . . . ?
B12 B13 B17 B18 -39.1(9) . . . . ?
B12 B13 B17 B20 21.6(10) . . . . ?
B12 B15 B18 B14 83.8(8) . . . . ?
B12 B15 B18 B17 38.4(9) . . . . ?
B12 B15 B18 B19 -43.5(7) . . . . ?
B12 B15 B18 B20 -20.6(11) . . . . ?
B12 B15 B19 B16 46.7(7) . . . . ?
B12 B15 B19 B18 128.1(8) . . . . ?
B12 B15 B19 B20 105.6(9) . . . . ?
B12 B16 B17 B13 -45.2(7) . . . . ?
B12 B16 B17 B14 -0.1(10) . . . . ?
B12 B16 B17 B18 58.1(8) . . . . ?
B12 B16 B17 B20 109.7(9) . . . . ?
B12 B16 B19 B15 -46.8(8) . . . . ?
B12 B16 B19 B18 -104.9(7) . . . . ?
B12 B16 B19 B20 -155.6(9) . . . . ?
B12 B16 B20 B17 -90.6(9) . . . . ?
B12 B16 B20 B18 -33.5(11) . . . . ?
B12 B16 B20 B19 22.7(8) . . . . ?
B12 B19 B20 B16 -23.4(8) . . . . ?
B12 B19 B20 B17 33.8(10) . . . . ?
B12 B19 B20 B18 90.5(9) . . . . ?
B13 B11 B12 O3 -124.3(11) . . . . ?
B13 B11 B12 B15 114.1(9) . . . . ?
B13 B11 B12 B16 25.4(8) . . . . ?
B13 B11 B12 B19 89.8(9) . . . . ?
B13 B11 B14 B15 -115.1(8) . . . . ?
B13 B11 B14 B17 -25.4(9) . . . . ?
B13 B11 B14 B18 -90.5(9) . . . . ?
B13 B11 B15 B12 -57.7(8) . . . . ?
B13 B11 B15 B14 56.8(8) . . . . ?
B13 B11 B15 B18 31.9(11) . . . . ?
B13 B11 B15 B19 -33.5(12) . . . . ?
B13 B12 B15 B11 50.2(7) . . . . ?
B13 B12 B15 B14 -0.4(7) . . . . ?
B13 B12 B15 B18 -59.1(8) . . . . ?
B13 B12 B15 B19 -103.3(8) . . . . ?
B13 B12 B16 B17 45.3(8) . . . . ?
B13 B12 B16 B19 127.7(8) . . . . ?
B13 B12 B16 B20 105.1(10) . . . . ?
B13 B12 B19 B15 82.5(8) . . . . ?
B13 B12 B19 B16 -43.8(7) . . . . ?
B13 B12 B19 B18 38.5(9) . . . . ?
B13 B12 B19 B20 -21.7(10) . . . . ?
B13 B14 B15 B11 -49.6(7) . . . . ?
B13 B14 B15 B12 0.4(7) . . . . ?
B13 B14 B15 B18 103.5(8) . . . . ?
B13 B14 B15 B19 58.9(8) . . . . ?
B13 B14 B17 B16 -44.9(8) . . . . ?
B13 B14 B17 B18 -127.3(9) . . . . ?
B13 B14 B17 B20 -105.3(10) . . . . ?
B13 B14 B18 B15 -83.0(8) . . . . ?
B13 B14 B18 B17 44.5(8) . . . . ?
B13 B14 B18 B19 -37.7(9) . . . . ?
B13 B14 B18 B20 23.1(11) . . . . ?
B13 B16 B17 B14 45.0(8) . . . . ?
B13 B16 B17 B18 103.3(7) . . . . ?
B13 B16 B17 B20 154.9(9) . . . . ?
B13 B16 B19 B12 44.7(7) . . . . ?
B13 B16 B19 B15 -2.0(10) . . . . ?
B13 B16 B19 B18 -60.2(8) . . . . ?
B13 B16 B19 B20 -110.8(9) . . . . ?
B13 B16 B20 B17 -23.9(8) . . . . ?
B13 B16 B20 B18 33.2(11) . . . . ?
B13 B16 B20 B19 89.4(9) . . . . ?
B13 B17 B18 B14 -45.3(8) . . . . ?
B13 B17 B18 B15 0.4(10) . . . . ?
B13 B17 B18 B19 60.1(8) . . . . ?
B13 B17 B18 B20 111.0(9) . . . . ?
B13 B17 B20 B16 23.9(8) . . . . ?
B13 B17 B20 B18 -89.5(9) . . . . ?
B13 B17 B20 B19 -33.4(10) . . . . ?
B14 B11 B12 O3 178.7(9) . . . . ?
B14 B11 B12 B13 -57.1(8) . . . . ?
B14 B11 B12 B15 57.0(8) . . . . ?
B14 B11 B12 B16 -31.7(10) . . . . ?
B14 B11 B12 B19 32.7(11) . . . . ?
B14 B11 B13 B12 114.7(8) . . . . ?
B14 B11 B13 B16 88.8(9) . . . . ?
B14 B11 B13 B17 25.2(9) . . . . ?
B14 B11 B15 B12 -114.5(8) . . . . ?
B14 B11 B15 B18 -24.8(8) . . . . ?
B14 B11 B15 B19 -90.3(9) . . . . ?
B14 B13 B16 B12 83.9(8) . . . . ?
B14 B13 B16 B17 -43.5(7) . . . . ?
B14 B13 B16 B19 40.0(9) . . . . ?
B14 B13 B16 B20 -20.5(11) . . . . ?
B14 B13 B17 B16 128.1(9) . . . . ?
B14 B13 B17 B18 44.2(7) . . . . ?
B14 B13 B17 B20 104.9(9) . . . . ?
B14 B15 B18 B17 -45.4(7) . . . . ?
B14 B15 B18 B19 -127.4(8) . . . . ?
B14 B15 B18 B20 -104.5(10) . . . . ?
B14 B15 B19 B12 -83.9(8) . . . . ?
B14 B15 B19 B16 -37.2(10) . . . . ?
B14 B15 B19 B18 44.1(8) . . . . ?
B14 B15 B19 B20 21.6(11) . . . . ?
B14 B17 B18 B15 45.7(8) . . . . ?
B14 B17 B18 B19 105.4(8) . . . . ?
B14 B17 B18 B20 156.4(9) . . . . ?
B14 B17 B20 B16 91.3(10) . . . . ?
B14 B17 B20 B18 -22.1(9) . . . . ?
B14 B17 B20 B19 34.0(11) . . . . ?
B14 B18 B19 B12 -0.6(9) . . . . ?
B14 B18 B19 B15 -45.8(7) . . . . ?
B14 B18 B19 B16 59.9(8) . . . . ?
B14 B18 B19 B20 109.6(9) . . . . ?
B14 B18 B20 B16 -34.6(11) . . . . ?
B14 B18 B20 B17 22.4(9) . . . . ?
B14 B18 B20 B19 -91.5(9) . . . . ?
B15 B11 B12 O3 121.7(11) . . . . ?
B15 B11 B12 B13 -114.1(9) . . . . ?
B15 B11 B12 B16 -88.7(9) . . . . ?
B15 B11 B12 B19 -24.3(9) . . . . ?
B15 B11 B13 B12 58.1(8) . . . . ?
B15 B11 B13 B14 -56.6(8) . . . . ?
B15 B11 B13 B16 32.2(11) . . . . ?
B15 B11 B13 B17 -31.3(11) . . . . ?
B15 B11 B14 B13 115.1(8) . . . . ?
B15 B11 B14 B17 89.7(9) . . . . ?
B15 B11 B14 B18 24.6(8) . . . . ?
B15 B12 B13 B11 -49.4(7) . . . . ?
B15 B12 B13 B14 0.4(7) . . . . ?
B15 B12 B13 B16 102.8(7) . . . . ?
B15 B12 B13 B17 59.1(7) . . . . ?
B15 B12 B16 B13 -82.7(8) . . . . ?
B15 B12 B16 B17 -37.3(9) . . . . ?
B15 B12 B16 B19 45.0(7) . . . . ?
B15 B12 B16 B20 22.4(11) . . . . ?
B15 B12 B19 B16 -126.2(8) . . . . ?
B15 B12 B19 B18 -43.9(7) . . . . ?
B15 B12 B19 B20 -104.1(9) . . . . ?
B15 B14 B17 B13 83.2(8) . . . . ?
B15 B14 B17 B16 38.3(10) . . . . ?
B15 B14 B17 B18 -44.1(8) . . . . ?
B15 B14 B17 B20 -22.1(12) . . . . ?
B15 B14 B18 B17 127.6(8) . . . . ?
B15 B14 B18 B19 45.4(7) . . . . ?
B15 B14 B18 B20 106.2(9) . . . . ?
B15 B18 B19 B12 45.2(7) . . . . ?
B15 B18 B19 B16 105.7(8) . . . . ?
B15 B18 B19 B20 155.4(9) . . . . ?
B15 B18 B20 B16 33.4(11) . . . . ?
B15 B18 B20 B17 90.4(10) . . . . ?
B15 B18 B20 B19 -23.5(9) . . . . ?
B15 B19 B20 B16 -91.0(9) . . . . ?
B15 B19 B20 B17 -33.9(10) . . . . ?
B15 B19 B20 B18 22.9(8) . . . . ?
B16 B12 B13 B11 -152.2(9) . . . . ?
B16 B12 B13 B14 -102.3(8) . . . . ?
B16 B12 B13 B17 -43.7(7) . . . . ?
B16 B12 B15 B11 108.5(9) . . . . ?
B16 B12 B15 B14 57.9(8) . . . . ?
B16 B12 B15 B18 -0.8(9) . . . . ?
B16 B12 B15 B19 -45.0(7) . . . . ?
B16 B12 B19 B15 126.2(8) . . . . ?
B16 B12 B19 B18 82.3(8) . . . . ?
B16 B12 B19 B20 22.1(8) . . . . ?
B16 B13 B14 B11 -109.4(9) . . . . ?
B16 B13 B14 B15 -60.3(8) . . . . ?
B16 B13 B14 B17 43.1(7) . . . . ?
B16 B13 B14 B18 -1.6(10) . . . . ?
B16 B13 B17 B14 -128.1(9) . . . . ?
B16 B13 B17 B18 -83.9(8) . . . . ?
B16 B13 B17 B20 -23.2(8) . . . . ?
B16 B17 B18 B14 -105.4(8) . . . . ?
B16 B17 B18 B15 -59.7(8) . . . . ?
B16 B17 B18 B19 0.0(7) . . . . ?
B16 B17 B18 B20 50.9(7) . . . . ?
B16 B17 B20 B18 -113.4(8) . . . . ?
B16 B17 B20 B19 -57.3(7) . . . . ?
B16 B19 B20 B17 57.1(7) . . . . ?
B16 B19 B20 B18 113.9(8) . . . . ?
B17 B13 B14 B11 -152.5(9) . . . . ?
B17 B13 B14 B15 -103.4(8) . . . . ?
B17 B13 B14 B18 -44.7(7) . . . . ?
B17 B13 B16 B12 127.4(8) . . . . ?
B17 B13 B16 B19 83.5(8) . . . . ?
B17 B13 B16 B20 23.0(8) . . . . ?
B17 B14 B15 B11 -108.6(9) . . . . ?
B17 B14 B15 B12 -58.6(8) . . . . ?
B17 B14 B15 B18 44.5(7) . . . . ?
B17 B14 B15 B19 -0.2(10) . . . . ?
B17 B14 B18 B15 -127.6(8) . . . . ?
B17 B14 B18 B19 -82.2(8) . . . . ?
B17 B14 B18 B20 -21.4(8) . . . . ?
B17 B16 B19 B12 104.9(7) . . . . ?
B17 B16 B19 B15 58.1(9) . . . . ?
B17 B16 B19 B18 0.0(7) . . . . ?
B17 B16 B19 B20 -50.7(7) . . . . ?
B17 B16 B20 B18 57.1(7) . . . . ?
B17 B16 B20 B19 113.3(8) . . . . ?
B17 B18 B19 B12 -60.5(8) . . . . ?
B17 B18 B19 B15 -105.7(8) . . . . ?
B17 B18 B19 B16 0.0(7) . . . . ?
B17 B18 B19 B20 49.7(7) . . . . ?
B17 B18 B20 B16 -57.0(8) . . . . ?
B17 B18 B20 B19 -113.9(8) . . . . ?
B18 B14 B15 B11 -153.1(8) . . . . ?
B18 B14 B15 B12 -103.1(7) . . . . ?
B18 B14 B15 B19 -44.7(7) . . . . ?
B18 B14 B17 B13 127.3(9) . . . . ?
B18 B14 B17 B16 82.4(8) . . . . ?
B18 B14 B17 B20 22.0(9) . . . . ?
B18 B15 B19 B12 -128.1(8) . . . . ?
B18 B15 B19 B16 -81.3(8) . . . . ?
B18 B15 B19 B20 -22.5(8) . . . . ?
B18 B17 B20 B16 113.4(8) . . . . ?
B18 B17 B20 B19 56.1(7) . . . . ?
B18 B19 B20 B16 -113.9(8) . . . . ?
B18 B19 B20 B17 -56.8(7) . . . . ?
B19 B12 B13 B11 -108.1(8) . . . . ?
B19 B12 B13 B14 -58.3(8) . . . . ?
B19 B12 B13 B16 44.1(7) . . . . ?
B19 B12 B13 B17 0.4(9) . . . . ?
B19 B12 B15 B11 153.5(10) . . . . ?
B19 B12 B15 B14 102.9(8) . . . . ?
B19 B12 B15 B18 44.2(8) . . . . ?
B19 B12 B16 B13 -127.7(8) . . . . ?
B19 B12 B16 B17 -82.3(8) . . . . ?
B19 B12 B16 B20 -22.6(8) . . . . ?
B19 B15 B18 B14 127.4(8) . . . . ?
B19 B15 B18 B17 82.0(8) . . . . ?
B19 B15 B18 B20 22.9(9) . . . . ?
B19 B16 B17 B13 -103.3(7) . . . . ?
B19 B16 B17 B14 -58.3(9) . . . . ?
B19 B16 B17 B18 0.0(7) . . . . ?
B19 B16 B17 B20 51.6(7) . . . . ?
B19 B16 B20 B17 -113.3(8) . . . . ?
B19 B16 B20 B18 -56.2(7) . . . . ?
B19 B18 B20 B16 56.9(8) . . . . ?
B19 B18 B20 B17 113.9(8) . . . . ?
B20 B16 B17 B13 -154.9(9) . . . . ?
B20 B16 B17 B14 -109.8(9) . . . . ?
B20 B16 B17 B18 -51.6(7) . . . . ?
B20 B16 B19 B12 155.6(9) . . . . ?
B20 B16 B19 B15 108.8(9) . . . . ?
B20 B16 B19 B18 50.7(7) . . . . ?
B20 B17 B18 B14 -156.4(9) . . . . ?
B20 B17 B18 B15 -110.6(9) . . . . ?
B20 B17 B18 B19 -51.0(7) . . . . ?
B20 B18 B19 B12 -110.2(9) . . . . ?
B20 B18 B19 B15 -155.4(9) . . . . ?
B20 B18 B19 B16 -49.6(7) . . . . ?
Pb1 O1 C1 C2 -99.1(8) . . . . ?
Pb1 O1 B2 B1 -168.8(7) . . . . ?
Pb1 O1 B2 B3 115.3(10) . . . . ?
Pb1 O1 B2 B5 -94.4(10) . . . . ?
Pb1 O1 B2 B6 43.5(9) . . . . ?
Pb1 O1 B2 B9 -23.4(9) . . . . ?
Pb1 N4 C5 C6 -167.3(9) . . . . ?
Pb1 N4 C16 C8 165.3(8) . . . . ?
Pb1 N4 C16 C15 -10.7(12) . . . . ?
Pb1 N5 C14 C13 170.2(8) . . . . ?
Pb1 N5 C15 C11 -168.5(7) . . . . ?
Pb1 N5 C15 C16 11.6(11) . . . . ?
Pb1 N6 C17 C18 -155.5(8) . . . . ?
Pb1 N6 C28 C20 158.4(7) . . . . ?
Pb1 N6 C28 C29 -24.2(11) . . . . ?
Pb1 N7 C26 C25 156.9(9) . . . . ?
Pb1 N7 C29 C23 -157.8(7) . . . . ?
Pb1 N7 C29 C28 22.9(11) . . . . ?
O1 C1 C2 O2 62.6(11) . . . . ?
O1 B2 B3 B1 109.0(12) . . . . ?
O1 B2 B3 B4 158.2(11) . . . . ?
O1 B2 B3 B6 -98.3(12) . . . . ?
O1 B2 B3 B7 -142.8(10) . . . . ?
O1 B2 B5 B1 -109.5(12) . . . . ?
O1 B2 B5 B4 -158.9(10) . . . . ?
O1 B2 B5 B8 142.1(10) . . . . ?
O1 B2 B5 B9 98.1(11) . . . . ?
O1 B2 B6 B3 127.1(10) . . . . ?
O1 B2 B6 B7 172.0(8) . . . . ?
O1 B2 B6 B9 -105.2(9) . . . . ?
O1 B2 B6 B10 -127.7(9) . . . . ?
O1 B2 B9 B5 -125.2(9) . . . . ?
O1 B2 B9 B6 106.7(9) . . . . ?
O1 B2 B9 B8 -170.1(8) . . . . ?
O1 B2 B9 B10 129.3(9) . . . . ?
O2 C3 C4 N1 -67.6(14) . . . . ?
N2 N1 C4 C3 81.5(16) . . . . ?
N4 C5 C6 C7 1.9(19) . . . . ?
N5 C15 C16 N4 -0.1(14) . . . . ?
N5 C15 C16 C8 -176.2(9) . . . . ?
N6 C17 C18 C19 -2.2(16) . . . . ?
N6 C28 C29 N7 1.6(13) . . . . ?
N6 C28 C29 C23 -177.7(9) . . . . ?
C1 O1 B2 B1 14.6(13) . . . . ?
C1 O1 B2 B3 -61.2(14) . . . . ?
C1 O1 B2 B5 89.0(12) . . . . ?
C1 O1 B2 B6 -133.1(8) . . . . ?
C1 O1 B2 B9 160.1(8) . . . . ?
C2 O2 C3 C4 -81.1(12) . . . . ?
C3 O2 C2 C1 -109.2(10) . . . . ?
C5 N4 C16 C8 -4.6(15) . . . . ?
C5 N4 C16 C15 179.4(9) . . . . ?
C5 C6 C7 C8 -2.9(19) . . . . ?
C6 C7 C8 C9 -175.2(13) . . . . ?
C6 C7 C8 C16 0.3(19) . . . . ?
C7 C8 C9 C10 179.8(13) . . . . ?
C7 C8 C16 N4 3.5(17) . . . . ?
C7 C8 C16 C15 179.6(10) . . . . ?
C8 C9 C10 C11 -3(2) . . . . ?
C9 C8 C16 N4 179.1(11) . . . . ?
C9 C8 C16 C15 -4.8(16) . . . . ?
C9 C10 C11 C12 -178.2(12) . . . . ?
C9 C10 C11 C15 1.8(17) . . . . ?
C10 C11 C12 C13 -179.1(11) . . . . ?
C10 C11 C15 N5 177.8(9) . . . . ?
C10 C11 C15 C16 -2.3(15) . . . . ?
C11 C12 C13 C14 0.8(17) . . . . ?
C11 C15 C16 N4 179.9(9) . . . . ?
C11 C15 C16 C8 3.9(15) . . . . ?
C12 C11 C15 N5 -2.2(15) . . . . ?
C12 C11 C15 C16 177.7(9) . . . . ?
C12 C13 C14 N5 -1.4(17) . . . . ?
C14 N5 C15 C11 1.7(14) . . . . ?
C14 N5 C15 C16 -178.3(9) . . . . ?
C15 N5 C14 C13 0.2(16) . . . . ?
C15 C11 C12 C13 0.9(16) . . . . ?
C16 N4 C5 C6 1.9(17) . . . . ?
C16 C8 C9 C10 4(2) . . . . ?
C17 N6 C28 C20 -2.9(14) . . . . ?
C17 N6 C28 C29 174.5(8) . . . . ?
C17 C18 C19 C20 -0.3(16) . . . . ?
C18 C19 C20 C21 179.9(11) . . . . ?
C18 C19 C20 C28 1.0(16) . . . . ?
C19 C20 C21 C22 175.7(11) . . . . ?
C19 C20 C28 N6 0.6(15) . . . . ?
C19 C20 C28 C29 -176.8(9) . . . . ?
C20 C21 C22 C23 2.3(18) . . . . ?
C20 C28 C29 N7 179.1(8) . . . . ?
C20 C28 C29 C23 -0.2(14) . . . . ?
C21 C20 C28 N6 -178.3(10) . . . . ?
C21 C20 C28 C29 4.3(14) . . . . ?
C21 C22 C23 C24 -179.0(11) . . . . ?
C21 C22 C23 C29 2.1(16) . . . . ?
C22 C23 C24 C25 -179.2(11) . . . . ?
C22 C23 C29 N7 177.6(9) . . . . ?
C22 C23 C29 C28 -3.1(15) . . . . ?
C23 C24 C25 C26 0.6(17) . . . . ?
C24 C23 C29 N7 -1.3(15) . . . . ?
C24 C23 C29 C28 178.0(9) . . . . ?
C24 C25 C26 N7 0.8(18) . . . . ?
C26 N7 C29 C23 2.5(14) . . . . ?
C26 N7 C29 C28 -176.8(9) . . . . ?
C28 N6 C17 C18 3.7(14) . . . . ?
C28 C20 C21 C22 -5.5(17) . . . . ?
C29 N7 C26 C25 -2.3(16) . . . . ?
C29 C23 C24 C25 -0.3(17) . . . . ?
B1 B2 B3 B4 49.1(7) . . . . ?
B1 B2 B3 B6 152.7(9) . . . . ?
B1 B2 B3 B7 108.2(9) . . . . ?
B1 B2 B5 B4 -49.4(7) . . . . ?
B1 B2 B5 B8 -108.5(8) . . . . ?
B1 B2 B5 B9 -152.4(9) . . . . ?
B1 B2 B6 B3 -24.6(8) . . . . ?
B1 B2 B6 B7 20.3(10) . . . . ?
B1 B2 B6 B9 103.1(9) . . . . ?
B1 B2 B6 B10 80.6(10) . . . . ?
B1 B2 B9 B5 24.7(8) . . . . ?
B1 B2 B9 B6 -103.4(9) . . . . ?
B1 B2 B9 B8 -20.1(10) . . . . ?
B1 B2 B9 B10 -80.8(10) . . . . ?
B1 B3 B4 B5 49.7(7) . . . . ?
B1 B3 B4 B7 153.3(8) . . . . ?
B1 B3 B4 B8 109.3(8) . . . . ?
B1 B3 B6 B2 24.4(8) . . . . ?
B1 B3 B6 B7 -102.6(9) . . . . ?
B1 B3 B6 B9 -19.9(11) . . . . ?
B1 B3 B6 B10 -79.6(11) . . . . ?
B1 B3 B7 B4 -23.6(8) . . . . ?
B1 B3 B7 B6 103.4(9) . . . . ?
B1 B3 B7 B8 20.5(10) . . . . ?
B1 B3 B7 B10 80.6(11) . . . . ?
B1 B4 B5 B2 50.3(7) . . . . ?
B1 B4 B5 B8 154.5(9) . . . . ?
B1 B4 B5 B9 109.2(8) . . . . ?
B1 B4 B7 B3 24.8(8) . . . . ?
B1 B4 B7 B6 -20.5(10) . . . . ?
B1 B4 B7 B8 -104.0(9) . . . . ?
B1 B4 B7 B10 -79.9(11) . . . . ?
B1 B4 B8 B5 -23.3(8) . . . . ?
B1 B4 B8 B7 105.3(10) . . . . ?
B1 B4 B8 B9 22.5(11) . . . . ?
B1 B4 B8 B10 81.5(11) . . . . ?
B1 B5 B8 B4 22.5(8) . . . . ?
B1 B5 B8 B7 -20.8(10) . . . . ?
B1 B5 B8 B9 -103.1(8) . . . . ?
B1 B5 B8 B10 -80.4(10) . . . . ?
B1 B5 B9 B2 -24.7(8) . . . . ?
B1 B5 B9 B6 20.0(10) . . . . ?
B1 B5 B9 B8 103.1(9) . . . . ?
B1 B5 B9 B10 79.9(10) . . . . ?
B2 O1 C1 C2 76.7(11) . . . . ?
B2 B1 B3 B4 -114.4(8) . . . . ?
B2 B1 B3 B6 -25.4(8) . . . . ?
B2 B1 B3 B7 -89.8(9) . . . . ?
B2 B1 B4 B3 57.5(7) . . . . ?
B2 B1 B4 B5 -58.1(7) . . . . ?
B2 B1 B4 B7 32.2(10) . . . . ?
B2 B1 B4 B8 -34.2(11) . . . . ?
B2 B1 B5 B4 113.6(8) . . . . ?
B2 B1 B5 B8 89.9(8) . . . . ?
B2 B1 B5 B9 25.5(8) . . . . ?
B2 B3 B4 B1 -49.6(7) . . . . ?
B2 B3 B4 B5 0.1(7) . . . . ?
B2 B3 B4 B7 103.7(8) . . . . ?
B2 B3 B4 B8 59.7(8) . . . . ?
B2 B3 B6 B7 -127.1(8) . . . . ?
B2 B3 B6 B9 -44.4(7) . . . . ?
B2 B3 B6 B10 -104.0(9) . . . . ?
B2 B3 B7 B4 -82.2(8) . . . . ?
B2 B3 B7 B6 44.9(7) . . . . ?
B2 B3 B7 B8 -38.1(9) . . . . ?
B2 B3 B7 B10 22.1(11) . . . . ?
B2 B5 B8 B4 81.5(7) . . . . ?
B2 B5 B8 B7 38.2(8) . . . . ?
B2 B5 B8 B9 -44.1(6) . . . . ?
B2 B5 B8 B10 -21.4(10) . . . . ?
B2 B5 B9 B6 44.7(7) . . . . ?
B2 B5 B9 B8 127.8(7) . . . . ?
B2 B5 B9 B10 104.6(8) . . . . ?
B2 B6 B7 B3 -45.1(7) . . . . ?
B2 B6 B7 B4 -0.3(9) . . . . ?
B2 B6 B7 B8 59.6(8) . . . . ?
B2 B6 B7 B10 110.1(8) . . . . ?
B2 B6 B9 B5 -44.6(7) . . . . ?
B2 B6 B9 B8 -104.4(7) . . . . ?
B2 B6 B9 B10 -155.3(8) . . . . ?
B2 B6 B10 B7 -89.8(8) . . . . ?
B2 B6 B10 B8 -33.3(9) . . . . ?
B2 B6 B10 B9 23.1(7) . . . . ?
B2 B9 B10 B6 -23.4(8) . . . . ?
B2 B9 B10 B7 33.5(10) . . . . ?
B2 B9 B10 B8 90.6(8) . . . . ?
B3 B1 B2 O1 -123.5(11) . . . . ?
B3 B1 B2 B5 115.5(9) . . . . ?
B3 B1 B2 B6 25.3(8) . . . . ?
B3 B1 B2 B9 90.0(9) . . . . ?
B3 B1 B4 B5 -115.6(8) . . . . ?
B3 B1 B4 B7 -25.3(8) . . . . ?
B3 B1 B4 B8 -91.7(9) . . . . ?
B3 B1 B5 B2 -57.1(7) . . . . ?
B3 B1 B5 B4 56.5(8) . . . . ?
B3 B1 B5 B8 32.8(10) . . . . ?
B3 B1 B5 B9 -31.6(10) . . . . ?
B3 B2 B5 B1 49.5(7) . . . . ?
B3 B2 B5 B4 0.1(7) . . . . ?
B3 B2 B5 B8 -59.0(8) . . . . ?
B3 B2 B5 B9 -103.0(7) . . . . ?
B3 B2 B6 B7 44.9(7) . . . . ?
B3 B2 B6 B9 127.7(8) . . . . ?
B3 B2 B6 B10 105.2(9) . . . . ?
B3 B2 B9 B5 83.9(7) . . . . ?
B3 B2 B9 B6 -44.2(7) . . . . ?
B3 B2 B9 B8 39.1(9) . . . . ?
B3 B2 B9 B10 -21.6(10) . . . . ?
B3 B4 B5 B1 -50.4(8) . . . . ?
B3 B4 B5 B2 -0.1(7) . . . . ?
B3 B4 B5 B8 104.1(8) . . . . ?
B3 B4 B5 B9 58.8(8) . . . . ?
B3 B4 B7 B6 -45.3(7) . . . . ?
B3 B4 B7 B8 -128.8(8) . . . . ?
B3 B4 B7 B10 -104.7(10) . . . . ?
B3 B4 B8 B5 -84.6(8) . . . . ?
B3 B4 B8 B7 44.1(7) . . . . ?
B3 B4 B8 B9 -38.7(9) . . . . ?
B3 B4 B8 B10 20.3(10) . . . . ?
B3 B6 B7 B4 44.8(7) . . . . ?
B3 B6 B7 B8 104.7(8) . . . . ?
B3 B6 B7 B10 155.1(8) . . . . ?
B3 B6 B9 B2 44.6(7) . . . . ?
B3 B6 B9 B5 0.0(9) . . . . ?
B3 B6 B9 B8 -59.7(8) . . . . ?
B3 B6 B9 B10 -110.7(8) . . . . ?
B3 B6 B10 B7 -23.5(8) . . . . ?
B3 B6 B10 B8 33.1(10) . . . . ?
B3 B6 B10 B9 89.5(8) . . . . ?
B3 B7 B8 B4 -43.6(7) . . . . ?
B3 B7 B8 B5 0.0(9) . . . . ?
B3 B7 B8 B9 59.3(8) . . . . ?
B3 B7 B8 B10 110.1(9) . . . . ?
B3 B7 B10 B6 23.6(8) . . . . ?
B3 B7 B10 B8 -90.6(9) . . . . ?
B3 B7 B10 B9 -33.8(10) . . . . ?
B4 B1 B2 O1 179.5(9) . . . . ?
B4 B1 B2 B3 -57.0(8) . . . . ?
B4 B1 B2 B5 58.5(8) . . . . ?
B4 B1 B2 B6 -31.7(10) . . . . ?
B4 B1 B2 B9 33.0(10) . . . . ?
B4 B1 B3 B2 114.4(8) . . . . ?
B4 B1 B3 B6 89.0(9) . . . . ?
B4 B1 B3 B7 24.6(8) . . . . ?
B4 B1 B5 B2 -113.6(8) . . . . ?
B4 B1 B5 B8 -23.7(8) . . . . ?
B4 B1 B5 B9 -88.1(9) . . . . ?
B4 B3 B6 B2 82.3(8) . . . . ?
B4 B3 B6 B7 -44.8(7) . . . . ?
B4 B3 B6 B9 37.9(9) . . . . ?
B4 B3 B6 B10 -21.7(10) . . . . ?
B4 B3 B7 B6 127.0(8) . . . . ?
B4 B3 B7 B8 44.1(7) . . . . ?
B4 B3 B7 B10 104.2(9) . . . . ?
B4 B5 B8 B7 -43.3(7) . . . . ?
B4 B5 B8 B9 -125.6(8) . . . . ?
B4 B5 B8 B10 -102.9(9) . . . . ?
B4 B5 B9 B2 -82.0(7) . . . . ?
B4 B5 B9 B6 -37.3(9) . . . . ?
B4 B5 B9 B8 45.8(7) . . . . ?
B4 B5 B9 B10 22.6(10) . . . . ?
B4 B7 B8 B5 43.7(7) . . . . ?
B4 B7 B8 B9 102.9(8) . . . . ?
B4 B7 B8 B10 153.7(9) . . . . ?
B4 B7 B10 B6 89.3(9) . . . . ?
B4 B7 B10 B8 -24.9(8) . . . . ?
B4 B7 B10 B9 31.9(10) . . . . ?
B4 B8 B9 B2 -0.9(9) . . . . ?
B4 B8 B9 B5 -45.7(7) . . . . ?
B4 B8 B9 B6 59.0(8) . . . . ?
B4 B8 B9 B10 109.4(8) . . . . ?
B4 B8 B10 B6 -32.0(10) . . . . ?
B4 B8 B10 B7 24.3(8) . . . . ?
B4 B8 B10 B9 -88.8(9) . . . . ?
B5 B1 B2 O1 121.0(10) . . . . ?
B5 B1 B2 B3 -115.5(9) . . . . ?
B5 B1 B2 B6 -90.2(8) . . . . ?
B5 B1 B2 B9 -25.5(8) . . . . ?
B5 B1 B3 B2 57.1(7) . . . . ?
B5 B1 B3 B4 -57.4(7) . . . . ?
B5 B1 B3 B6 31.7(11) . . . . ?
B5 B1 B3 B7 -32.7(10) . . . . ?
B5 B1 B4 B3 115.6(8) . . . . ?
B5 B1 B4 B7 90.3(9) . . . . ?
B5 B1 B4 B8 23.9(8) . . . . ?
B5 B2 B3 B1 -49.2(7) . . . . ?
B5 B2 B3 B4 -0.1(7) . . . . ?
B5 B2 B3 B6 103.4(7) . . . . ?
B5 B2 B3 B7 59.0(8) . . . . ?
B5 B2 B6 B3 -83.6(7) . . . . ?
B5 B2 B6 B7 -38.7(8) . . . . ?
B5 B2 B6 B9 44.1(6) . . . . ?
B5 B2 B6 B10 21.6(9) . . . . ?
B5 B2 B9 B6 -128.1(7) . . . . ?
B5 B2 B9 B8 -44.8(7) . . . . ?
B5 B2 B9 B10 -105.5(8) . . . . ?
B5 B4 B7 B3 84.9(8) . . . . ?
B5 B4 B7 B6 39.6(9) . . . . ?
B5 B4 B7 B8 -43.9(7) . . . . ?
B5 B4 B7 B10 -19.8(11) . . . . ?
B5 B4 B8 B7 128.6(8) . . . . ?
B5 B4 B8 B9 45.8(7) . . . . ?
B5 B4 B8 B10 104.8(9) . . . . ?
B5 B8 B9 B2 44.8(7) . . . . ?
B5 B8 B9 B6 104.7(7) . . . . ?
B5 B8 B9 B10 155.0(8) . . . . ?
B5 B8 B10 B6 33.4(9) . . . . ?
B5 B8 B10 B7 89.7(9) . . . . ?
B5 B8 B10 B9 -23.4(7) . . . . ?
B5 B9 B10 B6 -90.2(8) . . . . ?
B5 B9 B10 B7 -33.3(10) . . . . ?
B5 B9 B10 B8 23.8(8) . . . . ?
B6 B2 B3 B1 -152.7(9) . . . . ?
B6 B2 B3 B4 -103.5(8) . . . . ?
B6 B2 B3 B7 -44.5(7) . . . . ?
B6 B2 B5 B1 108.5(8) . . . . ?
B6 B2 B5 B4 59.1(7) . . . . ?
B6 B2 B5 B8 0.1(8) . . . . ?
B6 B2 B5 B9 -43.9(6) . . . . ?
B6 B2 B9 B5 128.1(7) . . . . ?
B6 B2 B9 B8 83.3(7) . . . . ?
B6 B2 B9 B10 22.6(7) . . . . ?
B6 B3 B4 B1 -108.8(8) . . . . ?
B6 B3 B4 B5 -59.1(8) . . . . ?
B6 B3 B4 B7 44.5(7) . . . . ?
B6 B3 B4 B8 0.5(9) . . . . ?
B6 B3 B7 B4 -127.0(8) . . . . ?
B6 B3 B7 B8 -82.9(8) . . . . ?
B6 B3 B7 B10 -22.8(8) . . . . ?
B6 B7 B8 B4 -103.4(8) . . . . ?
B6 B7 B8 B5 -59.8(8) . . . . ?
B6 B7 B8 B9 -0.6(8) . . . . ?
B6 B7 B8 B10 50.2(7) . . . . ?
B6 B7 B10 B8 -114.2(8) . . . . ?
B6 B7 B10 B9 -57.4(7) . . . . ?
B6 B9 B10 B7 56.9(7) . . . . ?
B6 B9 B10 B8 114.0(8) . . . . ?
B7 B3 B4 B1 -153.3(8) . . . . ?
B7 B3 B4 B5 -103.6(7) . . . . ?
B7 B3 B4 B8 -44.0(7) . . . . ?
B7 B3 B6 B2 127.1(8) . . . . ?
B7 B3 B6 B9 82.7(8) . . . . ?
B7 B3 B6 B10 23.0(8) . . . . ?
B7 B4 B5 B1 -110.5(9) . . . . ?
B7 B4 B5 B2 -60.1(8) . . . . ?
B7 B4 B5 B8 44.1(7) . . . . ?
B7 B4 B5 B9 -1.3(9) . . . . ?
B7 B4 B8 B5 -128.6(8) . . . . ?
B7 B4 B8 B9 -82.8(8) . . . . ?
B7 B4 B8 B10 -23.8(8) . . . . ?
B7 B6 B9 B2 103.8(7) . . . . ?
B7 B6 B9 B5 59.2(8) . . . . ?
B7 B6 B9 B8 -0.6(8) . . . . ?
B7 B6 B9 B10 -51.5(7) . . . . ?
B7 B6 B10 B8 56.5(7) . . . . ?
B7 B6 B10 B9 112.9(8) . . . . ?
B7 B8 B9 B2 -59.4(8) . . . . ?
B7 B8 B9 B5 -104.1(7) . . . . ?
B7 B8 B9 B6 0.6(7) . . . . ?
B7 B8 B9 B10 50.9(7) . . . . ?
B7 B8 B10 B6 -56.2(7) . . . . ?
B7 B8 B10 B9 -113.1(8) . . . . ?
B8 B4 B5 B1 -154.5(9) . . . . ?
B8 B4 B5 B2 -104.2(7) . . . . ?
B8 B4 B5 B9 -45.4(7) . . . . ?
B8 B4 B7 B3 128.8(8) . . . . ?
B8 B4 B7 B6 83.5(7) . . . . ?
B8 B4 B7 B10 24.1(8) . . . . ?
B8 B5 B9 B2 -127.8(7) . . . . ?
B8 B5 B9 B6 -83.1(7) . . . . ?
B8 B5 B9 B10 -23.2(8) . . . . ?
B8 B7 B10 B6 114.2(8) . . . . ?
B8 B7 B10 B9 56.8(7) . . . . ?
B8 B9 B10 B6 -114.0(8) . . . . ?
B8 B9 B10 B7 -57.1(7) . . . . ?
B9 B2 B3 B1 -108.5(8) . . . . ?
B9 B2 B3 B4 -59.4(8) . . . . ?
B9 B2 B3 B6 44.1(7) . . . . ?
B9 B2 B3 B7 -0.4(9) . . . . ?
B9 B2 B5 B1 152.4(9) . . . . ?
B9 B2 B5 B4 103.0(7) . . . . ?
B9 B2 B5 B8 44.0(6) . . . . ?
B9 B2 B6 B3 -127.7(8) . . . . ?
B9 B2 B6 B7 -82.8(7) . . . . ?
B9 B2 B6 B10 -22.5(7) . . . . ?
B9 B5 B8 B4 125.6(8) . . . . ?
B9 B5 B8 B7 82.3(7) . . . . ?
B9 B5 B8 B10 22.7(7) . . . . ?
B9 B6 B7 B3 -104.1(7) . . . . ?
B9 B6 B7 B4 -59.3(8) . . . . ?
B9 B6 B7 B8 0.6(7) . . . . ?
B9 B6 B7 B10 51.0(7) . . . . ?
B9 B6 B10 B7 -112.9(8) . . . . ?
B9 B6 B10 B8 -56.4(7) . . . . ?
B9 B8 B10 B6 56.9(7) . . . . ?
B9 B8 B10 B7 113.1(8) . . . . ?
B10 B6 B7 B3 -155.1(9) . . . . ?
B10 B6 B7 B4 -110.3(8) . . . . ?
B10 B6 B7 B8 -50.4(7) . . . . ?
B10 B6 B9 B2 155.3(8) . . . . ?
B10 B6 B9 B5 110.7(8) . . . . ?
B10 B6 B9 B8 51.0(7) . . . . ?
B10 B7 B8 B4 -153.7(9) . . . . ?
B10 B7 B8 B5 -110.0(8) . . . . ?
B10 B7 B8 B9 -50.8(7) . . . . ?
B10 B8 B9 B2 -110.3(8) . . . . ?
B10 B8 B9 B5 -155.0(8) . . . . ?
B10 B8 B9 B6 -50.3(7) . . . . ?

loop_
_twin_individual_id
_twin_individual_mass_fraction_refined
1 0.9622(18)
2 0.0378(18)
